data_7224459
loop_
_publ_author_name
'Slav\'ik, Petr'
'Eigner, V\'aclav'
'Lhot\'ak, Pavel'

_publ_section_title
;
 Shaping of calix[4]arenes via double bridging of the upper rim
;
_journal_issue 26
_journal_name_full CrystEngComm
_journal_page_first 4964
_journal_paper_doi 10.1039/C6CE00314A
_journal_volume 18
_journal_year 2016
_chemical_formula_moiety '3(C54 H56 O6), C H2 Cl2, 6(C H4 O), 2(H2 O)'
_chemical_formula_sum 'C169 H198 Cl2 O26'
_chemical_formula_weight 2716.33
_space_group_IT_number 14
_symmetry_cell_setting monoclinic
_symmetry_space_group_name_Hall '-P 2yn'
_symmetry_space_group_name_H-M 'P 1 21/n 1'
_atom_sites_solution_hydrogens difmap
_atom_sites_solution_primary direct
_audit_update_record
;
2016-02-03 deposited with the CCDC.
2016-02-29 downloaded from the CCDC.
;
_cell_angle_alpha 90
_cell_angle_beta 91.6100(12)
_cell_angle_gamma 90
_cell_formula_units_Z 4
_cell_length_a 13.23816(15)
_cell_length_b 35.6977(7)
_cell_length_c 30.7491(4)
_cell_measurement_reflns_used 11980
_cell_measurement_temperature 120
_cell_measurement_theta_max 67
_cell_measurement_theta_min 4
_cell_volume 14525.4(4)
_computing_cell_refinement 'CrysAlis, (Oxford Diffraction, 2002)'
_computing_data_collection 'Gemini, (Oxford Diffraction, 2006)'
_computing_data_reduction 'CrysAlis, (Oxford Diffraction, 2002)'
_computing_molecular_graphics 'CAMERON (Watkin et al., 1996)'
_computing_publication_material 'CRYSTALS (Betteridge et al., 2003)'
_computing_structure_refinement 'CRYSTALS (Betteridge et al., 2003)'
_computing_structure_solution 'Superflip (Palatinus & Chapuis, 2007)'
_diffrn_ambient_pressure 101
_diffrn_ambient_temperature 120
_diffrn_measured_fraction_theta_full 0.976
_diffrn_measured_fraction_theta_max 0.976
_diffrn_measurement_device Area
_diffrn_measurement_device_type 'Oxford Diffraction Gemini'
_diffrn_measurement_method \w
_diffrn_radiation_monochromator graphite
_diffrn_radiation_type 'Cu K\a'
_diffrn_radiation_wavelength 1.54180
_diffrn_reflns_av_R_equivalents 0.040
_diffrn_reflns_limit_h_max 12
_diffrn_reflns_limit_h_min -15
_diffrn_reflns_limit_k_max 41
_diffrn_reflns_limit_k_min -42
_diffrn_reflns_limit_l_max 36
_diffrn_reflns_limit_l_min -36
_diffrn_reflns_number 56843
_diffrn_reflns_theta_full 67.098
_diffrn_reflns_theta_max 67.1
_diffrn_reflns_theta_min 3.131
_diffrn_standards_number 0
_exptl_absorpt_coefficient_mu 0.983
_exptl_absorpt_correction_T_max 0.86
_exptl_absorpt_correction_T_min 0.69
_exptl_absorpt_correction_type multi-scan
_exptl_absorpt_process_details 'CrysAlis, (Oxford Diffraction, 2002)'
_exptl_crystal_colour colourless
_exptl_crystal_density_diffrn 1.242
_exptl_crystal_density_method 'not measured'
_exptl_crystal_description prism
_exptl_crystal_F_000 5816
_exptl_crystal_size_max 0.480
_exptl_crystal_size_mid 0.360
_exptl_crystal_size_min 0.150
_refine_diff_density_max 0.78
_refine_diff_density_min -0.72
_refine_ls_extinction_method None
_refine_ls_goodness_of_fit_ref 0.9319
_refine_ls_hydrogen_treatment constr
_refine_ls_matrix_type full
_refine_ls_number_parameters 2184
_refine_ls_number_reflns 25214
_refine_ls_number_restraints 408
_refine_ls_R_factor_all 0.1144
_refine_ls_R_factor_gt 0.0919
_refine_ls_shift/su_max 0.0156881
_refine_ls_shift/su_mean 0.0003872
_refine_ls_structure_factor_coef Fsqd
_refine_ls_weighting_details
;
 Method, part 1, Chebychev polynomial, (Watkin, 1994, Prince, 1982) 
 [weight] = 1.0/[A~0~*T~0~(x)+A~1~*T~1~(x) ... +A~n-1~]*T~n-1~(x)] 
 where A~i~ are the Chebychev coefficients listed below and x= Fcalc/Fmax 
 Method = Robust Weighting (Prince, 1982) 
 W = [weight] * [1-(deltaF/6*sigmaF)^2^]^2^ 
 A~i~ are: 
 878. 0.129E+04 640. 153. 
;
_refine_ls_weighting_scheme calc
_refine_ls_wR_factor_all 0.1617
_refine_ls_wR_factor_gt 0.1535
_refine_ls_wR_factor_ref 0.1616
_reflns_limit_h_max 15
_reflns_limit_h_min -15
_reflns_limit_k_max 42
_reflns_limit_k_min 0
_reflns_limit_l_max 36
_reflns_limit_l_min 0
_reflns_number_gt 18841
_reflns_number_total 25340
_reflns_threshold_expression I>2.0\s(I)
_oxford_diffrn_Wilson_B_factor 3.38
_oxford_diffrn_Wilson_scale 3.03
_oxford_refine_ls_r_factor_ref 0.1143
_oxford_refine_ls_scale 1.164(2)
_oxford_reflns_number_all 25220
_oxford_reflns_threshold_expression_ref I>-3.0\s(I)
_cod_data_source_file c6ce00314a2.cif
_cod_data_source_block 9_PE473
_cod_depositor_comments 'Adding full bibliography for 7224456--7224459.cif.'
_cod_original_sg_symbol_Hall '-P 2yn '
_cod_original_sg_symbol_H-M 'P 1 21/n 1 '
_cod_database_code 7224459

loop_
_symmetry_equiv_pos_as_xyz
x,y,z
-x,-y,-z
-x+1/2,y+1/2,-z+1/2
x+1/2,-y+1/2,z+1/2

loop_
_atom_site_label
_atom_site_type_symbol
_atom_site_fract_x
_atom_site_fract_y
_atom_site_fract_z
_atom_site_U_iso_or_equiv
_atom_site_occupancy
_atom_site_adp_type
_atom_site_refinement_flags_posn
_atom_site_refinement_flags_adp
_atom_site_refinement_flags_occupancy
_atom_site_disorder_assembly
_atom_site_disorder_group
C1 C 1.0166(3) 0.58013(12) 0.64099(12) 0.0290 1.0000 Uani . . . . .
C2 C 1.1273(3) 0.59170(12) 0.63820(13) 0.0285 1.0000 Uani . . . . .
C3 C 1.1807(3) 0.57976(12) 0.68048(13) 0.0266 1.0000 Uani . . . . .
C4 C 1.2081(3) 0.54247(12) 0.68695(14) 0.0307 1.0000 Uani . . . . .
C5 C 1.2385(3) 0.52898(12) 0.72777(13) 0.0285 1.0000 Uani . . . . .
C6 C 1.2363(3) 0.55245(12) 0.76319(13) 0.0279 1.0000 Uani . . . . .
C7 C 1.2138(3) 0.59053(11) 0.75764(13) 0.0257 1.0000 Uani . . . . .
C8 C 1.1986(3) 0.61396(12) 0.79794(13) 0.0288 1.0000 Uani . . . . .
C9 C 1.1322(3) 0.59081(12) 0.82713(13) 0.0276 1.0000 Uani . . . . .
C10 C 1.1577(3) 0.55328(12) 0.83371(13) 0.0288 1.0000 Uani . . . . .
C11 C 1.0938(3) 0.53057(13) 0.85646(14) 0.0340 1.0000 Uani . . . . .
C12 C 1.0001(3) 0.54387(13) 0.86880(14) 0.0344 1.0000 Uani . . . . .
C13 C 0.9690(3) 0.58041(12) 0.85973(13) 0.0294 1.0000 Uani . . . . .
C14 C 0.8577(3) 0.59120(12) 0.86284(13) 0.0296 1.0000 Uani . . . . .
C15 C 0.8044(3) 0.57896(12) 0.82027(13) 0.0275 1.0000 Uani . . . . .
C16 C 0.7791(3) 0.54137(12) 0.81432(13) 0.0287 1.0000 Uani . . . . .
C17 C 0.7497(3) 0.52769(12) 0.77394(13) 0.0283 1.0000 Uani . . . . .
C18 C 0.7505(3) 0.55090(12) 0.73783(13) 0.0271 1.0000 Uani . . . . .
C19 C 0.7720(3) 0.58907(11) 0.74349(13) 0.0248 1.0000 Uani . . . . .
C20 C 0.7854(3) 0.61268(11) 0.70269(13) 0.0275 1.0000 Uani . . . . .
C21 C 0.8533(3) 0.58965(11) 0.67367(12) 0.0251 1.0000 Uani . . . . .
C22 C 0.8302(3) 0.55163(12) 0.66786(13) 0.0273 1.0000 Uani . . . . .
C23 C 0.8953(3) 0.52930(12) 0.64540(14) 0.0320 1.0000 Uani . . . . .
C24 C 0.9880(3) 0.54302(13) 0.63270(13) 0.0327 1.0000 Uani . . . . .
C25 C 1.1919(3) 0.60413(12) 0.71586(13) 0.0277 1.0000 Uani . . . . .
C26 C 1.0394(3) 0.60444(12) 0.84168(12) 0.0279 1.0000 Uani . . . . .
C27 C 0.7923(3) 0.60296(12) 0.78503(13) 0.0270 1.0000 Uani . . . . .
C28 C 0.9447(3) 0.60368(12) 0.65884(13) 0.0278 1.0000 Uani . . . . .
C29 C 1.2500(3) 0.53821(12) 0.81009(14) 0.0298 1.0000 Uani . . . . .
O30 O 1.2497(2) 0.49832(8) 0.80796(10) 0.0348 1.0000 Uani . . . . .
C31 C 1.3505(3) 0.55140(12) 0.83149(13) 0.0294 1.0000 Uani . . . . .
C32 C 1.4311(3) 0.56252(13) 0.80679(14) 0.0354 1.0000 Uani . . . . .
C33 C 1.5235(3) 0.57257(14) 0.82643(16) 0.0408 1.0000 Uani . . . . .
C34 C 1.5347(3) 0.57176(15) 0.87123(16) 0.0450 1.0000 Uani . . . . .
C35 C 1.4552(4) 0.56049(16) 0.89563(16) 0.0496 1.0000 Uani . . . . .
C36 C 1.3635(3) 0.55035(14) 0.87651(15) 0.0418 1.0000 Uani . . . . .
C37 C 0.7377(3) 0.53646(11) 0.69132(13) 0.0266 1.0000 Uani . . . . .
O38 O 0.7389(2) 0.49645(8) 0.69350(9) 0.0321 1.0000 Uani . . . . .
C39 C 0.6372(3) 0.54964(12) 0.66993(13) 0.0286 1.0000 Uani . . . . .
C40 C 0.5555(3) 0.55935(13) 0.69431(14) 0.0357 1.0000 Uani . . . . .
C41 C 0.4644(3) 0.57046(15) 0.67480(15) 0.0425 1.0000 Uani . . . . .
C42 C 0.4548(3) 0.57184(16) 0.62994(17) 0.0500 1.0000 Uani . . . . .
C43 C 0.5344(3) 0.56164(17) 0.60495(16) 0.0521 1.0000 Uani . . . . .
C44 C 0.6259(3) 0.55052(14) 0.62480(15) 0.0415 1.0000 Uani . . . . .
O45 O 1.17526(19) 0.64231(7) 0.71017(9) 0.0292 1.0000 Uani D . . . .
C46 C 1.2690(3) 0.66413(16) 0.71289(17) 0.0347 0.812(7) Uani D U P 1 1
C47 C 1.3245(3) 0.66202(17) 0.67064(16) 0.0421 0.812(7) Uani D U P 1 1
C48 C 1.4332(4) 0.6770(2) 0.6762(3) 0.0588 0.812(7) Uani D U P 1 1
C346 C 1.2670(11) 0.6605(9) 0.6936(5) 0.0348 0.188(7) Uani D U P 1 2
C347 C 1.3507(12) 0.6635(8) 0.7279(6) 0.0483 0.188(7) Uani D U P 1 2
C348 C 1.4420(13) 0.6829(9) 0.7075(9) 0.0542 0.188(7) Uani D U P 1 2
O49 O 1.0143(2) 0.64162(8) 0.83406(9) 0.0329 1.0000 Uani D . . . .
C50 C 1.0681(3) 0.66884(15) 0.86175(16) 0.0316 0.804(8) Uani D U P 2 1
C51 C 1.0066(4) 0.67850(16) 0.90060(15) 0.0380 0.804(8) Uani D U P 2 1
C52 C 0.9105(4) 0.7002(2) 0.8874(2) 0.0433 0.804(8) Uani D U P 2 1
C350 C 1.0443(18) 0.6593(4) 0.8760(4) 0.0317 0.196(8) Uani D U P 2 2
C351 C 1.0146(15) 0.7002(4) 0.8749(8) 0.0498 0.196(8) Uani D U P 2 2
C352 C 0.8985(16) 0.7030(9) 0.8719(11) 0.0434 0.196(8) Uani D U P 2 2
O53 O 0.80609(19) 0.64154(7) 0.79027(9) 0.0293 1.0000 Uani D . . . .
C54 C 0.7095(7) 0.6620(4) 0.7889(3) 0.0355 0.451(7) Uani D U P 3 1
C55 C 0.6570(6) 0.6602(3) 0.8320(3) 0.0446 0.451(7) Uani D U P 3 1
C56 C 0.5479(7) 0.6748(4) 0.8266(5) 0.0669 0.451(7) Uani D U P 3 1
C354 C 0.7166(5) 0.6603(4) 0.8074(3) 0.0353 0.549(7) Uani D U P 3 2
C355 C 0.6300(5) 0.6635(3) 0.7742(2) 0.0426 0.549(7) Uani D U P 3 2
C356 C 0.5380(6) 0.6803(4) 0.7968(4) 0.0647 0.549(7) Uani D U P 3 2
O57 O 0.9667(2) 0.64153(8) 0.66411(9) 0.0340 1.0000 Uani D U . . .
C58 C 0.9362(5) 0.66058(14) 0.62301(18) 0.0408 0.745(8) Uani D U P 4 1
C59 C 0.9664(4) 0.70139(14) 0.6248(2) 0.0428 0.745(8) Uani D U P 4 1
C60 C 1.0816(5) 0.7058(4) 0.6297(3) 0.0471 0.745(8) Uani D U P 4 1
C358 C 0.9129(11) 0.6707(5) 0.6388(6) 0.0409 0.255(8) Uani D U P 4 2
C359 C 0.9790(13) 0.6806(5) 0.6013(5) 0.0460 0.255(8) Uani D U P 4 2
C360 C 1.070(2) 0.7035(13) 0.6190(12) 0.0472 0.255(8) Uani D U P 4 2
C101 C 1.3328(3) 0.33043(13) 0.80928(13) 0.0318 1.0000 Uani . . . . .
C102 C 1.4418(3) 0.34218(14) 0.80221(14) 0.0358 1.0000 Uani . . . . .
C103 C 1.4931(3) 0.34216(13) 0.84744(13) 0.0307 1.0000 Uani . . . . .
C104 C 1.5228(3) 0.30797(13) 0.86651(14) 0.0321 1.0000 Uani . . . . .
C105 C 1.5479(3) 0.30534(13) 0.91052(14) 0.0332 1.0000 Uani . . . . .
C106 C 1.5401(3) 0.33639(12) 0.93684(13) 0.0306 1.0000 Uani . . . . .
C107 C 1.5150(3) 0.37116(12) 0.91871(13) 0.0305 1.0000 Uani . . . . .
C108 C 1.4972(3) 0.40366(12) 0.94902(14) 0.0311 1.0000 Uani . . . . .
C109 C 1.4328(3) 0.38862(12) 0.98544(13) 0.0308 1.0000 Uani . . . . .
C110 C 1.4602(3) 0.35466(13) 1.00423(13) 0.0331 1.0000 Uani . . . . .
C111 C 1.3989(3) 0.33846(13) 1.03461(14) 0.0360 1.0000 Uani . . . . .
C112 C 1.3041(3) 0.35388(13) 1.04266(14) 0.0371 1.0000 Uani . . . . .
C113 C 1.2717(3) 0.38652(13) 1.02111(13) 0.0318 1.0000 Uani . . . . .
C114 C 1.1589(3) 0.39642(13) 1.01932(13) 0.0330 1.0000 Uani . . . . .
C115 C 1.1103(3) 0.37299(12) 0.98267(13) 0.0299 1.0000 Uani . . . . .
C116 C 1.0897(3) 0.33538(13) 0.98979(13) 0.0327 1.0000 Uani . . . . .
C117 C 1.0654(3) 0.31129(13) 0.95576(13) 0.0323 1.0000 Uani . . . . .
C118 C 1.0676(3) 0.32380(12) 0.91341(13) 0.0283 1.0000 Uani . . . . .
C119 C 1.0845(3) 0.36209(12) 0.90533(13) 0.0280 1.0000 Uani . . . . .
C120 C 1.0981(3) 0.37362(12) 0.85855(13) 0.0289 1.0000 Uani . . . . .
C121 C 1.1690(3) 0.34559(12) 0.83886(12) 0.0272 1.0000 Uani . . . . .
C122 C 1.1512(3) 0.30782(13) 0.84669(13) 0.0307 1.0000 Uani . . . . .
C123 C 1.2194(3) 0.28106(13) 0.83235(13) 0.0342 1.0000 Uani . . . . .
C124 C 1.3102(3) 0.29282(13) 0.81444(13) 0.0330 1.0000 Uani . . . . .
C125 C 1.4962(3) 0.37391(12) 0.87391(14) 0.0302 1.0000 Uani . . . . .
C126 C 1.3400(3) 0.40492(13) 0.99553(13) 0.0317 1.0000 Uani . . . . .
C127 C 1.1000(3) 0.38644(12) 0.94030(13) 0.0292 1.0000 Uani . . . . .
C128 C 1.2580(3) 0.35670(13) 0.81884(12) 0.0290 1.0000 Uani . . . . .
C129 C 1.5530(3) 0.33472(12) 0.98652(14) 0.0332 1.0000 Uani . . . . .
O130 O 1.5543(2) 0.29613(9) 0.99900(10) 0.0408 1.0000 Uani . . . . .
C131 C 1.6544(3) 0.35259(13) 1.00164(14) 0.0354 1.0000 Uani . . . . .
C132 C 1.7382(4) 0.34962(18) 0.97613(18) 0.0607 1.0000 Uani . . . . .
C133 C 1.8302(4) 0.3646(2) 0.9898(2) 0.0713 1.0000 Uani . . . . .
C134 C 1.8402(4) 0.38113(15) 1.02996(17) 0.0487 1.0000 Uani . . . . .
C135 C 1.7576(4) 0.38417(15) 1.05558(16) 0.0471 1.0000 Uani . . . . .
C136 C 1.6649(4) 0.37004(14) 1.04145(15) 0.0431 1.0000 Uani . . . . .
C137 C 1.0603(3) 0.29789(12) 0.87388(13) 0.0293 1.0000 Uani . . . . .
O138 O 1.0681(2) 0.25945(8) 0.88677(9) 0.0359 1.0000 Uani . . . . .
C139 C 0.9598(3) 0.30236(12) 0.84862(13) 0.0310 1.0000 Uani . . . . .
C140 C 0.8743(3) 0.31576(15) 0.86801(15) 0.0433 1.0000 Uani . . . . .
C141 C 0.7824(3) 0.31828(17) 0.84537(17) 0.0498 1.0000 Uani . . . . .
C142 C 0.7750(3) 0.30694(16) 0.80268(16) 0.0487 1.0000 Uani . . . . .
C143 C 0.8592(4) 0.29364(18) 0.78255(17) 0.0548 1.0000 Uani . . . . .
C144 C 0.9515(3) 0.29134(16) 0.80545(15) 0.0466 1.0000 Uani . . . . .
O145 O 1.4744(2) 0.40864(8) 0.85568(9) 0.0347 1.0000 Uani . . . . .
C146 C 1.5656(4) 0.43221(15) 0.85193(18) 0.0497 1.0000 Uani . . . . .
C147 C 1.5377(4) 0.46855(15) 0.83175(17) 0.0487 1.0000 Uani . . . . .
C148 C 1.5049(5) 0.46476(16) 0.78465(18) 0.0597 1.0000 Uani . . . . .
O149 O 1.3129(2) 0.43897(8) 0.97664(9) 0.0336 1.0000 Uani D . . . .
C150 C 1.3428(5) 0.46962(13) 1.00601(19) 0.0425 0.707(6) Uani D U P 5 1
C151 C 1.3215(5) 0.50600(18) 0.9824(3) 0.0532 0.707(6) Uani D U P 5 1
C152 C 1.2078(5) 0.5104(2) 0.9716(3) 0.0538 0.707(6) Uani D U P 5 1
C450 C 1.3810(9) 0.4718(3) 0.9796(5) 0.0426 0.293(6) Uani D U P 5 2
C451 C 1.3276(17) 0.5040(3) 1.0009(5) 0.0532 0.293(6) Uani D U P 5 2
C452 C 1.3174(17) 0.4960(6) 1.0497(5) 0.0773 0.293(6) Uani D U P 5 2
O153 O 1.1099(2) 0.42455(8) 0.93222(9) 0.0334 1.0000 Uani D . . . .
C154 C 1.0151(4) 0.44506(18) 0.9387(2) 0.0398 0.726(5) Uani D U P 6 1
C155 C 0.9391(4) 0.43893(19) 0.90169(19) 0.0438 0.726(5) Uani D U P 6 1
C156 C 0.8372(4) 0.4573(2) 0.9122(2) 0.0522 0.726(5) Uani D U P 6 1
C454 C 1.0179(8) 0.4433(5) 0.9148(4) 0.0398 0.274(5) Uani D U P 6 2
C455 C 0.9317(8) 0.4411(5) 0.9459(5) 0.0439 0.274(5) Uani D U P 6 2
C456 C 0.9520(15) 0.4668(6) 0.9853(6) 0.0710 0.274(5) Uani D U P 6 2
O157 O 1.2756(2) 0.39438(8) 0.81229(8) 0.0316 1.0000 Uani D . . . .
C158 C 1.2587(4) 0.40656(18) 0.76723(14) 0.0378 0.782(7) Uani D U P 7 1
C159 C 1.1485(4) 0.4059(2) 0.75397(18) 0.0526 0.782(7) Uani D U P 7 1
C160 C 1.1371(6) 0.4188(4) 0.7063(2) 0.0538 0.782(7) Uani D U P 7 1
C458 C 1.2070(12) 0.4099(6) 0.7779(4) 0.0378 0.218(7) Uani D U P 7 2
C459 C 1.2395(14) 0.3971(7) 0.7337(4) 0.0496 0.218(7) Uani D U P 7 2
C460 C 1.170(3) 0.4147(14) 0.6983(6) 0.0537 0.218(7) Uani D U P 7 2
C201 C 0.7398(3) 0.38203(13) 0.47677(13) 0.0321 1.0000 Uani . . . . .
C202 C 0.8513(3) 0.39245(13) 0.47762(14) 0.0336 1.0000 Uani . . . . .
C203 C 0.9032(3) 0.36910(13) 0.51345(13) 0.0301 1.0000 Uani . . . . .
C204 C 0.9291(3) 0.33204(13) 0.50555(13) 0.0321 1.0000 Uani . . . . .
C205 C 0.9554(3) 0.30769(13) 0.53884(13) 0.0320 1.0000 Uani . . . . .
C206 C 0.9521(3) 0.31977(12) 0.58147(13) 0.0292 1.0000 Uani . . . . .
C207 C 0.9308(3) 0.35730(13) 0.59036(13) 0.0301 1.0000 Uani . . . . .
C208 C 0.9166(3) 0.36830(13) 0.63774(13) 0.0321 1.0000 Uani . . . . .
C209 C 0.8491(3) 0.33849(13) 0.65680(13) 0.0333 1.0000 Uani . . . . .
C210 C 0.8696(3) 0.30142(13) 0.64770(13) 0.0321 1.0000 Uani . . . . .
C211 C 0.8034(3) 0.27328(14) 0.66015(14) 0.0362 1.0000 Uani . . . . .
C212 C 0.7126(3) 0.28321(14) 0.67808(14) 0.0385 1.0000 Uani . . . . .
C213 C 0.6864(3) 0.32025(14) 0.68519(13) 0.0360 1.0000 Uani . . . . .
C214 C 0.5775(3) 0.33115(15) 0.69423(14) 0.0394 1.0000 Uani . . . . .
C215 C 0.5221(3) 0.33360(13) 0.65025(13) 0.0321 1.0000 Uani . . . . .
C216 C 0.4878(3) 0.30099(13) 0.63031(14) 0.0315 1.0000 Uani . . . . .
C217 C 0.4609(3) 0.29950(13) 0.58618(13) 0.0310 1.0000 Uani . . . . .
C218 C 0.4704(3) 0.33121(12) 0.56097(13) 0.0288 1.0000 Uani . . . . .
C219 C 0.4987(3) 0.36508(12) 0.58060(13) 0.0314 1.0000 Uani . . . . .
C220 C 0.5173(3) 0.39846(12) 0.55121(14) 0.0330 1.0000 Uani . . . . .
C221 C 0.5797(3) 0.38394(12) 0.51401(13) 0.0294 1.0000 Uani . . . . .
C222 C 0.5497(3) 0.35039(13) 0.49376(13) 0.0311 1.0000 Uani . . . . .
C223 C 0.6100(3) 0.33489(13) 0.46252(13) 0.0350 1.0000 Uani . . . . .
C224 C 0.7048(3) 0.35014(13) 0.45499(13) 0.0347 1.0000 Uani . . . . .
C225 C 0.9118(3) 0.38190(12) 0.55632(14) 0.0298 1.0000 Uani . . . . .
C226 C 0.7597(3) 0.34805(13) 0.67686(13) 0.0343 1.0000 Uani . . . . .
C227 C 0.5204(3) 0.36623(13) 0.62495(14) 0.0336 1.0000 Uani . . . . .
C228 C 0.6725(3) 0.40005(12) 0.50354(13) 0.0311 1.0000 Uani . . . . .
C229 C 0.9619(3) 0.29295(13) 0.62041(14) 0.0323 1.0000 Uani . . . . .
O230 O 0.9590(2) 0.25471(8) 0.60702(9) 0.0363 1.0000 Uani . . . . .
C231 C 1.0618(3) 0.29912(12) 0.64667(14) 0.0318 1.0000 Uani . . . . .
C232 C 1.0711(4) 0.28720(17) 0.68913(16) 0.0532 1.0000 Uani . . . . .
C233 C 1.1620(4) 0.2910(2) 0.71233(17) 0.0647 1.0000 Uani . . . . .
C234 C 1.2441(3) 0.30751(17) 0.69316(17) 0.0523 1.0000 Uani . . . . .
C235 C 1.2355(3) 0.31975(15) 0.65129(16) 0.0450 1.0000 Uani . . . . .
C236 C 1.1445(3) 0.31559(14) 0.62771(15) 0.0374 1.0000 Uani . . . . .
C237 C 0.4556(3) 0.33156(12) 0.51132(14) 0.0319 1.0000 Uani . . . . .
O238 O 0.4490(2) 0.29354(8) 0.49636(9) 0.0360 1.0000 Uani . . . . .
C239 C 0.3576(3) 0.35181(13) 0.49719(14) 0.0342 1.0000 Uani . . . . .
C240 C 0.2765(3) 0.35418(17) 0.52500(16) 0.0502 1.0000 Uani . . . . .
C241 C 0.1855(4) 0.37044(18) 0.51153(17) 0.0569 1.0000 Uani . . . . .
C242 C 0.1755(4) 0.38450(16) 0.46984(17) 0.0517 1.0000 Uani . . . . .
C243 C 0.2558(4) 0.38307(15) 0.44207(16) 0.0458 1.0000 Uani . . . . .
C244 C 0.3467(3) 0.36677(14) 0.45570(15) 0.0401 1.0000 Uani . . . . .
O245 O 0.8932(2) 0.41938(8) 0.56552(9) 0.0355 1.0000 Uani D . . . .
C246 C 0.9790(4) 0.44437(18) 0.5584(2) 0.0452 0.694(7) Uani D U P 8 1
C247 C 1.0561(4) 0.4409(2) 0.5953(2) 0.0561 0.694(7) Uani D U P 8 1
C248 C 1.1539(5) 0.4612(3) 0.5836(3) 0.1253 0.694(7) Uani D U P 8 1
C546 C 0.9818(8) 0.4385(4) 0.5857(4) 0.0450 0.306(7) Uani D U P 8 2
C547 C 1.0517(9) 0.4535(6) 0.5518(4) 0.0639 0.306(7) Uani D U P 8 2
C548 C 1.1462(5) 0.4693(3) 0.5757(3) 0.1254 0.306(7) Uani D U P 8 2
O249 O 0.7385(2) 0.38537(10) 0.68517(10) 0.0481 1.0000 Uani D . . . .
C250 C 0.7428(5) 0.4015(3) 0.72892(19) 0.0507 0.565(9) Uani D U P 9 1
C251 C 0.8524(5) 0.4053(3) 0.7427(2) 0.0563 0.565(9) Uani D U P 9 1
C252 C 0.8585(5) 0.4185(2) 0.79050(18) 0.0647 0.565(9) Uani D U P 9 1
C550 C 0.8121(6) 0.3974(4) 0.7200(3) 0.0562 0.435(9) Uani D U P 9 2
C551 C 0.7587(6) 0.4074(4) 0.7611(3) 0.0522 0.435(9) Uani D U P 9 2
C552 C 0.8327(5) 0.4192(2) 0.79776(18) 0.0646 0.435(9) Uani D U P 9 2
O253 O 0.5476(3) 0.40040(9) 0.64256(10) 0.0491 1.0000 Uani D U . . .
C254 C 0.4845(5) 0.41623(17) 0.67656(18) 0.0846 0.495(10) Uani D U P 10 1
C255 C 0.4622(8) 0.4571(2) 0.6687(3) 0.0572 0.495(10) Uani D U P 10 1
C256 C 0.3913(12) 0.4600(4) 0.6284(4) 0.0863 0.495(10) Uani D U P 10 1
C554 C 0.4797(5) 0.41346(17) 0.67591(18) 0.0848 0.505(10) Uani D U P 10 2
C555 C 0.4014(7) 0.4360(3) 0.6512(4) 0.0740 0.505(10) Uani D U P 10 2
C556 C 0.4463(11) 0.4727(3) 0.6339(5) 0.0874 0.505(10) Uani D U P 10 2
O257 O 0.7002(2) 0.43352(8) 0.52311(10) 0.0380 1.0000 Uani D . . . .
C258 C 0.6562(5) 0.46534(11) 0.49920(19) 0.0495 0.689(9) Uani D U P 11 1
C259 C 0.6851(8) 0.50004(17) 0.5238(3) 0.0584 0.689(9) Uani D U P 11 1
C260 C 0.6456(7) 0.5328(2) 0.4962(3) 0.0734 0.689(9) Uani D U P 11 1
C558 C 0.6814(5) 0.46306(11) 0.49021(19) 0.0495 0.311(9) Uani D U P 11 2
C559 C 0.6810(14) 0.5010(3) 0.5118(7) 0.0584 0.311(9) Uani D U P 11 2
C560 C 0.7887(15) 0.5098(5) 0.5292(7) 0.0754 0.311(9) Uani D U P 11 2
C701 C 1.0028(7) 0.5007(2) 0.7494(3) 0.0967 0.528(12) Uani D U P 12 1
O702 O 1.0457(9) 0.4742(3) 0.7791(4) 0.1214 0.528(12) Uani D . P 12 1
C801 C 0.9827(7) 0.5029(2) 0.7522(3) 0.0968 0.472(12) Uani D U P 12 2
O802 O 0.9408(9) 0.4738(3) 0.7256(4) 0.1215 0.472(12) Uani D . P 12 2
C703 C 1.3110(3) 0.28237(15) 0.94885(17) 0.0353 0.401(7) Uani D U P 13 1
O704 O 1.3794(5) 0.2614(2) 0.9758(3) 0.0490 0.401(7) Uani D . P 13 1
C803 C 1.3094(3) 0.27317(15) 0.94312(17) 0.0354 0.599(7) Uani D U P 13 2
O804 O 1.2308(3) 0.24622(13) 0.94156(16) 0.0342 0.599(7) Uani D . P 13 2
C705 C 0.7025(3) 0.27944(15) 0.54974(16) 0.0411 0.582(7) Uani D U P 14 1
O706 O 0.6388(3) 0.25953(14) 0.52001(15) 0.0350 0.582(7) Uani D U P 14 1
C805 C 0.7127(3) 0.27379(15) 0.55406(16) 0.0413 0.418(7) Uani D U P 14 2
O806 O 0.7862(5) 0.24472(19) 0.5540(3) 0.0455 0.418(7) Uani D . P 14 2
C707 C 1.1992(5) 0.2727(2) 0.4761(2) 0.0578 0.727(7) Uani D U P 15 1
O708 O 1.2563(4) 0.26594(18) 0.51554(17) 0.0701 0.727(7) Uani D U P 15 1
C807 C 1.2543(15) 0.2339(7) 0.4803(6) 0.0670 0.273(7) Uani D U P 15 2
O808 O 1.3082(13) 0.2298(6) 0.5207(6) 0.0966 0.273(7) Uani D U P 15 2
C709 C 1.2038(6) 0.2146(2) 0.6082(3) 0.0710 0.870(14) Uani D U P 16 1
O710 O 1.1405(4) 0.23016(16) 0.57502(15) 0.0453 0.870(14) Uani D U P 16 1
C809 C 1.165(4) 0.212(2) 0.6252(15) 0.0710 0.130(14) Uani D U P 16 2
O810 O 1.101(3) 0.2156(10) 0.5874(10) 0.0425 0.130(14) Uani D U P 16 2
C901 C 0.9712(4) 0.69659(13) 0.7491(3) 0.0512 0.804(4) Uani D U P 17 1
Cl902 Cl 1.0706(2) 0.72775(6) 0.76460(7) 0.0643 0.804(4) Uani D U P 17 1
Cl903 Cl 0.8630(2) 0.72234(6) 0.73164(7) 0.0683 0.804(4) Uani D U P 17 1
C911 C 1.0172(14) 0.6970(3) 0.7533(14) 0.0512 0.196(4) Uani D U P 17 2
Cl912 Cl 1.1264(9) 0.7218(3) 0.7712(3) 0.0653 0.196(4) Uani D U P 17 2
Cl913 Cl 0.9201(9) 0.7291(3) 0.7384(3) 0.0690 0.196(4) Uani D U P 17 2
O904 O 1.2925(2) 0.45534(9) 0.87960(10) 0.0435 1.0000 Uani . . . . .
O908 O 0.7212(3) 0.45039(9) 0.62157(11) 0.0488 1.0000 Uani . . . . .
C914 C 0.3306(5) 0.2872(2) 0.3785(2) 0.0822 1.0000 Uani . . . . .
O915 O 0.4014(3) 0.27687(16) 0.41148(14) 0.1023 1.0000 Uani . . . . .
H21 H 1.1320 0.6189 0.6343 0.0349 1.0000 Uiso R . . . .
H22 H 1.1581 0.5791 0.6139 0.0344 1.0000 Uiso R . . . .
H41 H 1.2067 0.5260 0.6632 0.0365 1.0000 Uiso R . . . .
H51 H 1.2580 0.5046 0.7316 0.0368 1.0000 Uiso R . . . .
H81 H 1.2636 0.6194 0.8124 0.0347 1.0000 Uiso R . . . .
H82 H 1.1659 0.6376 0.7897 0.0352 1.0000 Uiso R . . . .
H111 H 1.1137 0.5057 0.8629 0.0414 1.0000 Uiso R . . . .
H121 H 0.9570 0.5278 0.8834 0.0418 1.0000 Uiso R . . . .
H141 H 0.8510 0.6182 0.8671 0.0365 1.0000 Uiso R . . . .
H142 H 0.8273 0.5781 0.8874 0.0364 1.0000 Uiso R . . . .
H161 H 0.7837 0.5253 0.8379 0.0359 1.0000 Uiso R . . . .
H171 H 0.7322 0.5027 0.7703 0.0342 1.0000 Uiso R . . . .
H201 H 0.8172 0.6365 0.7104 0.0330 1.0000 Uiso R . . . .
H202 H 0.7193 0.6178 0.6885 0.0329 1.0000 Uiso R . . . .
H231 H 0.8776 0.5049 0.6399 0.0380 1.0000 Uiso R . . . .
H241 H 1.0343 0.5272 0.6194 0.0385 1.0000 Uiso R . . . .
H321 H 1.4259 0.5624 0.7766 0.0427 1.0000 Uiso R . . . .
H331 H 1.5773 0.5791 0.8093 0.0489 1.0000 Uiso R . . . .
H341 H 1.5943 0.5789 0.8846 0.0533 1.0000 Uiso R . . . .
H351 H 1.4622 0.5606 0.9262 0.0599 1.0000 Uiso R . . . .
H361 H 1.3100 0.5431 0.8945 0.0481 1.0000 Uiso R . . . .
H401 H 0.5625 0.5590 0.7251 0.0417 1.0000 Uiso R . . . .
H411 H 0.4090 0.5770 0.6920 0.0518 1.0000 Uiso R . . . .
H421 H 0.3946 0.5797 0.6166 0.0586 1.0000 Uiso R . . . .
H431 H 0.5291 0.5621 0.5746 0.0596 1.0000 Uiso R . . . .
H441 H 0.6805 0.5437 0.6074 0.0495 1.0000 Uiso R . . . .
H461 H 1.2509 0.6903 0.7200 0.0450 0.812(7) Uiso R . P 1 1
H462 H 1.3115 0.6539 0.7365 0.0453 0.812(7) Uiso R . P 1 1
H472 H 1.2892 0.6770 0.6481 0.0520 0.812(7) Uiso R . P 1 1
H471 H 1.3276 0.6361 0.6610 0.0524 0.812(7) Uiso R . P 1 1
H483 H 1.4674 0.6762 0.6487 0.0957 0.812(7) Uiso R . P 1 1
H481 H 1.4312 0.7024 0.6868 0.0958 0.812(7) Uiso R . P 1 1
H482 H 1.4688 0.6617 0.6970 0.0958 0.812(7) Uiso R . P 1 1
H3461 H 1.2501 0.6856 0.6833 0.0449 0.188(7) Uiso R . P 1 2
H3462 H 1.2912 0.6456 0.6697 0.0450 0.188(7) Uiso R . P 1 2
H3471 H 1.3255 0.6768 0.7529 0.0490 0.188(7) Uiso R . P 1 2
H3472 H 1.3721 0.6385 0.7364 0.0490 0.188(7) Uiso R . P 1 2
H3481 H 1.4892 0.6889 0.7307 0.0910 0.188(7) Uiso R . P 1 2
H3483 H 1.4189 0.7056 0.6939 0.0909 0.188(7) Uiso R . P 1 2
H3482 H 1.4750 0.6676 0.6864 0.0910 0.188(7) Uiso R . P 1 2
H502 H 1.1327 0.6583 0.8714 0.0427 0.804(8) Uiso R . P 2 1
H501 H 1.0759 0.6920 0.8442 0.0430 0.804(8) Uiso R . P 2 1
H511 H 1.0487 0.6942 0.9200 0.0500 0.804(8) Uiso R . P 2 1
H512 H 0.9875 0.6551 0.9151 0.0501 0.804(8) Uiso R . P 2 1
H523 H 0.8693 0.7050 0.9127 0.0672 0.804(8) Uiso R . P 2 1
H522 H 0.9327 0.7239 0.8747 0.0670 0.804(8) Uiso R . P 2 1
H521 H 0.8717 0.6851 0.8659 0.0672 0.804(8) Uiso R . P 2 1
H3502 H 1.1166 0.6571 0.8813 0.0429 0.196(8) Uiso R . P 2 2
H3501 H 1.0093 0.6467 0.8991 0.0430 0.196(8) Uiso R . P 2 2
H3512 H 1.0327 0.7122 0.9023 0.0530 0.196(8) Uiso R . P 2 2
H3511 H 1.0489 0.7125 0.8514 0.0529 0.196(8) Uiso R . P 2 2
H3521 H 0.8754 0.7276 0.8798 0.0670 0.196(8) Uiso R . P 2 2
H3522 H 0.8639 0.6844 0.8886 0.0670 0.196(8) Uiso R . P 2 2
H3523 H 0.8847 0.6988 0.8413 0.0670 0.196(8) Uiso R . P 2 2
H541 H 0.7242 0.6881 0.7819 0.0439 0.451(7) Uiso R . P 3 1
H542 H 0.6666 0.6511 0.7659 0.0441 0.451(7) Uiso R . P 3 1
H551 H 0.6936 0.6754 0.8533 0.0510 0.451(7) Uiso R . P 3 1
H552 H 0.6553 0.6344 0.8418 0.0510 0.451(7) Uiso R . P 3 1
H561 H 0.5149 0.6740 0.8539 0.1050 0.451(7) Uiso R . P 3 1
H563 H 0.5491 0.7003 0.8166 0.1049 0.451(7) Uiso R . P 3 1
H562 H 0.5103 0.6598 0.8058 0.1049 0.451(7) Uiso R . P 3 1
H3542 H 0.7376 0.6854 0.8159 0.0440 0.549(7) Uiso R . P 3 2
H3541 H 0.6941 0.6463 0.8326 0.0440 0.549(7) Uiso R . P 3 2
H3552 H 0.6508 0.6796 0.7502 0.0499 0.549(7) Uiso R . P 3 2
H3551 H 0.6142 0.6387 0.7625 0.0500 0.549(7) Uiso R . P 3 2
H3563 H 0.4841 0.6832 0.7756 0.0980 0.549(7) Uiso R . P 3 2
H3561 H 0.5551 0.7042 0.8091 0.0979 0.549(7) Uiso R . P 3 2
H3562 H 0.5164 0.6639 0.8194 0.0980 0.549(7) Uiso R . P 3 2
H582 H 0.8631 0.6583 0.6190 0.0521 0.745(8) Uiso R . P 4 1
H581 H 0.9721 0.6483 0.5991 0.0520 0.745(8) Uiso R . P 4 1
H591 H 0.9373 0.7123 0.6518 0.0543 0.745(8) Uiso R . P 4 1
H592 H 0.9414 0.7141 0.5979 0.0539 0.745(8) Uiso R . P 4 1
H601 H 1.1000 0.7322 0.6273 0.0681 0.745(8) Uiso R . P 4 1
H603 H 1.1031 0.6965 0.6578 0.0682 0.745(8) Uiso R . P 4 1
H602 H 1.1146 0.6915 0.6068 0.0681 0.745(8) Uiso R . P 4 1
H3582 H 0.9053 0.6929 0.6571 0.0520 0.255(8) Uiso R . P 4 2
H3581 H 0.8466 0.6619 0.6293 0.0520 0.255(8) Uiso R . P 4 2
H3591 H 0.9412 0.6957 0.5801 0.0569 0.255(8) Uiso R . P 4 2
H3592 H 1.0002 0.6573 0.5877 0.0569 0.255(8) Uiso R . P 4 2
H3603 H 1.0943 0.7189 0.5958 0.0680 0.255(8) Uiso R . P 4 2
H3602 H 1.0522 0.7190 0.6434 0.0681 0.255(8) Uiso R . P 4 2
H3601 H 1.1213 0.6857 0.6280 0.0680 0.255(8) Uiso R . P 4 2
H1022 H 1.4437 0.3676 0.7885 0.0431 1.0000 Uiso R . . . .
H1021 H 1.4742 0.3241 0.7828 0.0427 1.0000 Uiso R . . . .
H1041 H 1.5253 0.2870 0.8491 0.0390 1.0000 Uiso R . . . .
H1051 H 1.5676 0.2822 0.9224 0.0402 1.0000 Uiso R . . . .
H1081 H 1.5612 0.4132 0.9608 0.0391 1.0000 Uiso R . . . .
H1082 H 1.4617 0.4236 0.9340 0.0389 1.0000 Uiso R . . . .
H1111 H 1.4204 0.3173 1.0490 0.0435 1.0000 Uiso R . . . .
H1121 H 1.2615 0.3421 1.0622 0.0433 1.0000 Uiso R . . . .
H1142 H 1.1284 0.3901 1.0467 0.0401 1.0000 Uiso R . . . .
H1141 H 1.1503 0.4228 1.0130 0.0407 1.0000 Uiso R . . . .
H1161 H 1.0930 0.3260 1.0180 0.0409 1.0000 Uiso R . . . .
H1171 H 1.0474 0.2871 0.9616 0.0387 1.0000 Uiso R . . . .
H1201 H 1.1272 0.3985 0.8574 0.0354 1.0000 Uiso R . . . .
H1202 H 1.0335 0.3730 0.8426 0.0353 1.0000 Uiso R . . . .
H1231 H 1.2052 0.2559 0.8360 0.0401 1.0000 Uiso R . . . .
H1241 H 1.3555 0.2749 0.8055 0.0422 1.0000 Uiso R . . . .
H1321 H 1.7314 0.3385 0.9486 0.0716 1.0000 Uiso R . . . .
H1331 H 1.8861 0.3631 0.9714 0.0852 1.0000 Uiso R . . . .
H1341 H 1.9028 0.3906 1.0393 0.0611 1.0000 Uiso R . . . .
H1351 H 1.7623 0.3947 1.0837 0.0579 1.0000 Uiso R . . . .
H1361 H 1.6097 0.3724 1.0591 0.0507 1.0000 Uiso R . . . .
H1401 H 0.8784 0.3237 0.8966 0.0516 1.0000 Uiso R . . . .
H1411 H 0.7264 0.3276 0.8596 0.0604 1.0000 Uiso R . . . .
H1421 H 0.7135 0.3079 0.7874 0.0568 1.0000 Uiso R . . . .
H1431 H 0.8535 0.2858 0.7532 0.0671 1.0000 Uiso R . . . .
H1441 H 1.0087 0.2822 0.7913 0.0561 1.0000 Uiso R . . . .
H1462 H 1.5970 0.4375 0.8808 0.0643 1.0000 Uiso R . . . .
H1461 H 1.6142 0.4194 0.8327 0.0640 1.0000 Uiso R . . . .
H1471 H 1.5978 0.4848 0.8345 0.0621 1.0000 Uiso R . . . .
H1472 H 1.4836 0.4796 0.8490 0.0622 1.0000 Uiso R . . . .
H1482 H 1.4838 0.4895 0.7726 0.0974 1.0000 Uiso R . . . .
H1483 H 1.5620 0.4553 0.7666 0.0971 1.0000 Uiso R . . . .
H1481 H 1.4471 0.4468 0.7814 0.0973 1.0000 Uiso R . . . .
H1501 H 1.4144 0.4670 1.0129 0.0549 0.707(6) Uiso R . P 5 1
H1502 H 1.3044 0.4683 1.0324 0.0546 0.707(6) Uiso R . P 5 1
H1511 H 1.3451 0.5272 1.0014 0.0736 0.707(6) Uiso R . P 5 1
H1512 H 1.3585 0.5060 0.9554 0.0737 0.707(6) Uiso R . P 5 1
H1521 H 1.1951 0.5348 0.9585 0.0873 0.707(6) Uiso R . P 5 1
H1522 H 1.1711 0.5088 0.9985 0.0872 0.707(6) Uiso R . P 5 1
H1523 H 1.1853 0.4907 0.9516 0.0871 0.707(6) Uiso R . P 5 1
H4501 H 1.4416 0.4656 0.9965 0.0548 0.293(6) Uiso R . P 5 2
H4502 H 1.3987 0.4792 0.9505 0.0550 0.293(6) Uiso R . P 5 2
H4511 H 1.3637 0.5274 0.9961 0.0739 0.293(6) Uiso R . P 5 2
H4512 H 1.2600 0.5058 0.9886 0.0740 0.293(6) Uiso R . P 5 2
H4521 H 1.2654 0.5115 1.0612 0.1020 0.293(6) Uiso R . P 5 2
H4523 H 1.3815 0.5023 1.0632 0.1020 0.293(6) Uiso R . P 5 2
H4522 H 1.3022 0.4701 1.0550 0.1021 0.293(6) Uiso R . P 5 2
H1542 H 1.0308 0.4717 0.9416 0.0521 0.726(5) Uiso R . P 6 1
H1541 H 0.9856 0.4363 0.9660 0.0520 0.726(5) Uiso R . P 6 1
H1552 H 0.9664 0.4501 0.8752 0.0568 0.726(5) Uiso R . P 6 1
H1551 H 0.9279 0.4118 0.8975 0.0567 0.726(5) Uiso R . P 6 1
H1563 H 0.7929 0.4568 0.8867 0.0820 0.726(5) Uiso R . P 6 1
H1561 H 0.8490 0.4832 0.9213 0.0819 0.726(5) Uiso R . P 6 1
H1562 H 0.8058 0.4440 0.9359 0.0819 0.726(5) Uiso R . P 6 1
H4541 H 1.0335 0.4695 0.9092 0.0519 0.274(5) Uiso R . P 6 2
H4542 H 0.9973 0.4314 0.8876 0.0520 0.274(5) Uiso R . P 6 2
H4551 H 0.9258 0.4154 0.9561 0.0569 0.274(5) Uiso R . P 6 2
H4552 H 0.8695 0.4486 0.9312 0.0571 0.274(5) Uiso R . P 6 2
H4562 H 0.9508 0.4523 1.0116 0.0970 0.274(5) Uiso R . P 6 2
H4563 H 1.0169 0.4788 0.9827 0.0970 0.274(5) Uiso R . P 6 2
H4561 H 0.8998 0.4853 0.9856 0.0971 0.274(5) Uiso R . P 6 2
H1582 H 1.2834 0.4319 0.7653 0.0462 0.782(7) Uiso R . P 7 1
H1581 H 1.2976 0.3901 0.7481 0.0461 0.782(7) Uiso R . P 7 1
H1591 H 1.1123 0.4230 0.7725 0.0680 0.782(7) Uiso R . P 7 1
H1592 H 1.1228 0.3808 0.7574 0.0682 0.782(7) Uiso R . P 7 1
H1602 H 1.0666 0.4220 0.6986 0.0780 0.782(7) Uiso R . P 7 1
H1603 H 1.1711 0.4423 0.7024 0.0777 0.782(7) Uiso R . P 7 1
H1601 H 1.1662 0.4000 0.6880 0.0778 0.782(7) Uiso R . P 7 1
H4581 H 1.2071 0.4371 0.7795 0.0461 0.218(7) Uiso R . P 7 2
H4582 H 1.1390 0.4008 0.7823 0.0460 0.218(7) Uiso R . P 7 2
H4591 H 1.3093 0.4045 0.7298 0.0670 0.218(7) Uiso R . P 7 2
H4592 H 1.2339 0.3701 0.7311 0.0670 0.218(7) Uiso R . P 7 2
H4601 H 1.1691 0.3997 0.6724 0.0780 0.218(7) Uiso R . P 7 2
H4602 H 1.1954 0.4392 0.6919 0.0780 0.218(7) Uiso R . P 7 2
H4603 H 1.1027 0.4169 0.7087 0.0780 0.218(7) Uiso R . P 7 2
H2021 H 0.8581 0.4189 0.4841 0.0416 1.0000 Uiso R . . . .
H2022 H 0.8804 0.3869 0.4497 0.0417 1.0000 Uiso R . . . .
H2041 H 0.9290 0.3234 0.4765 0.0398 1.0000 Uiso R . . . .
H2051 H 0.9728 0.2827 0.5328 0.0389 1.0000 Uiso R . . . .
H2081 H 0.9802 0.3695 0.6541 0.0402 1.0000 Uiso R . . . .
H2082 H 0.8851 0.3925 0.6391 0.0391 1.0000 Uiso R . . . .
H2111 H 0.8192 0.2478 0.6562 0.0441 1.0000 Uiso R . . . .
H2121 H 0.6665 0.2645 0.6862 0.0458 1.0000 Uiso R . . . .
H2142 H 0.5745 0.3552 0.7083 0.0487 1.0000 Uiso R . . . .
H2141 H 0.5461 0.3127 0.7122 0.0491 1.0000 Uiso R . . . .
H2161 H 0.4831 0.2792 0.6471 0.0381 1.0000 Uiso R . . . .
H2171 H 0.4368 0.2771 0.5738 0.0389 1.0000 Uiso R . . . .
H2201 H 0.5519 0.4179 0.5677 0.0408 1.0000 Uiso R . . . .
H2202 H 0.4529 0.4081 0.5402 0.0407 1.0000 Uiso R . . . .
H2231 H 0.5893 0.3138 0.4469 0.0430 1.0000 Uiso R . . . .
H2241 H 0.7451 0.3387 0.4338 0.0428 1.0000 Uiso R . . . .
H2321 H 1.0156 0.2766 0.7021 0.0628 1.0000 Uiso R . . . .
H2331 H 1.1673 0.2826 0.7407 0.0760 1.0000 Uiso R . . . .
H2341 H 1.3063 0.3104 0.7093 0.0611 1.0000 Uiso R . . . .
H2351 H 1.2905 0.3309 0.6379 0.0549 1.0000 Uiso R . . . .
H2361 H 1.1399 0.3239 0.5985 0.0469 1.0000 Uiso R . . . .
H2401 H 0.2821 0.3444 0.5530 0.0609 1.0000 Uiso R . . . .
H2411 H 0.1320 0.3709 0.5302 0.0699 1.0000 Uiso R . . . .
H2421 H 0.1143 0.3949 0.4603 0.0616 1.0000 Uiso R . . . .
H2431 H 0.2502 0.3934 0.4145 0.0570 1.0000 Uiso R . . . .
H2441 H 0.4001 0.3661 0.4369 0.0476 1.0000 Uiso R . . . .
H2462 H 0.9553 0.4704 0.5559 0.0581 0.694(7) Uiso R . P 8 1
H2461 H 1.0105 0.4377 0.5310 0.0578 0.694(7) Uiso R . P 8 1
H2471 H 1.0296 0.4516 0.6223 0.0690 0.694(7) Uiso R . P 8 1
H2472 H 1.0716 0.4144 0.5994 0.0690 0.694(7) Uiso R . P 8 1
H2482 H 1.2044 0.4570 0.6068 0.1883 0.694(7) Uiso R . P 8 1
H2481 H 1.1414 0.4879 0.5807 0.1883 0.694(7) Uiso R . P 8 1
H2483 H 1.1786 0.4510 0.5560 0.1882 0.694(7) Uiso R . P 8 1
H5462 H 0.9590 0.4590 0.6038 0.0581 0.306(7) Uiso R . P 8 2
H5461 H 1.0191 0.4206 0.6036 0.0580 0.306(7) Uiso R . P 8 2
H5472 H 1.0183 0.4737 0.5353 0.0778 0.306(7) Uiso R . P 8 2
H5471 H 1.0704 0.4339 0.5319 0.0780 0.306(7) Uiso R . P 8 2
H5483 H 1.1582 0.4949 0.5670 0.1881 0.306(7) Uiso R . P 8 2
H5481 H 1.1369 0.4683 0.6068 0.1881 0.306(7) Uiso R . P 8 2
H5482 H 1.2035 0.4540 0.5681 0.1881 0.306(7) Uiso R . P 8 2
H2501 H 0.7095 0.4260 0.7288 0.0599 0.565(9) Uiso R . P 9 1
H2502 H 0.7096 0.3846 0.7488 0.0600 0.565(9) Uiso R . P 9 1
H2511 H 0.8848 0.4231 0.7239 0.0681 0.565(9) Uiso R . P 9 1
H2512 H 0.8852 0.3812 0.7404 0.0682 0.565(9) Uiso R . P 9 1
H2521 H 0.9292 0.4219 0.7992 0.0970 0.565(9) Uiso R . P 9 1
H2523 H 0.8236 0.4422 0.7928 0.0970 0.565(9) Uiso R . P 9 1
H2522 H 0.8277 0.4004 0.8087 0.0968 0.565(9) Uiso R . P 9 1
H5502 H 0.8483 0.4193 0.7106 0.0691 0.435(9) Uiso R . P 9 2
H5501 H 0.8596 0.3774 0.7262 0.0691 0.435(9) Uiso R . P 9 2
H5511 H 0.7107 0.4276 0.7549 0.0682 0.435(9) Uiso R . P 9 2
H5512 H 0.7240 0.3850 0.7707 0.0681 0.435(9) Uiso R . P 9 2
H5523 H 0.8326 0.4014 0.8210 0.0970 0.435(9) Uiso R . P 9 2
H5521 H 0.8119 0.4433 0.8083 0.0970 0.435(9) Uiso R . P 9 2
H5522 H 0.8996 0.4213 0.7865 0.0972 0.435(9) Uiso R . P 9 2
H2541 H 0.5203 0.4137 0.7051 0.1054 0.495(10) Uiso R . P 10 1
H2542 H 0.4199 0.4029 0.6756 0.1053 0.495(10) Uiso R . P 10 1
H2551 H 0.4328 0.4678 0.6944 0.0661 0.495(10) Uiso R . P 10 1
H2552 H 0.5234 0.4704 0.6630 0.0659 0.495(10) Uiso R . P 10 1
H2561 H 0.4165 0.4776 0.6071 0.1412 0.495(10) Uiso R . P 10 1
H2562 H 0.3262 0.4683 0.6383 0.1411 0.495(10) Uiso R . P 10 1
H2563 H 0.3844 0.4354 0.6151 0.1412 0.495(10) Uiso R . P 10 1
H5542 H 0.5165 0.4305 0.6968 0.1054 0.505(10) Uiso R . P 10 2
H5541 H 0.4487 0.3924 0.6911 0.1053 0.505(10) Uiso R . P 10 2
H5551 H 0.3462 0.4417 0.6706 0.0894 0.505(10) Uiso R . P 10 2
H5552 H 0.3772 0.4210 0.6265 0.0892 0.505(10) Uiso R . P 10 2
H5562 H 0.3944 0.4892 0.6221 0.1391 0.505(10) Uiso R . P 10 2
H5561 H 0.4792 0.4844 0.6589 0.1390 0.505(10) Uiso R . P 10 2
H5563 H 0.4954 0.4672 0.6120 0.1390 0.505(10) Uiso R . P 10 2
H2582 H 0.5830 0.4634 0.4982 0.0619 0.689(9) Uiso R . P 11 1
H2581 H 0.6827 0.4678 0.4694 0.0623 0.689(9) Uiso R . P 11 1
H2592 H 0.7591 0.5011 0.5280 0.0692 0.689(9) Uiso R . P 11 1
H2591 H 0.6528 0.4998 0.5527 0.0693 0.689(9) Uiso R . P 11 1
H2603 H 0.6626 0.5562 0.5106 0.1151 0.689(9) Uiso R . P 11 1
H2601 H 0.6780 0.5310 0.4677 0.1150 0.689(9) Uiso R . P 11 1
H2602 H 0.5735 0.5302 0.4919 0.1151 0.689(9) Uiso R . P 11 1
H5581 H 0.7335 0.4624 0.4685 0.0620 0.311(9) Uiso R . P 11 2
H5582 H 0.6155 0.4588 0.4761 0.0620 0.311(9) Uiso R . P 11 2
H5592 H 0.6325 0.5008 0.5352 0.0693 0.311(9) Uiso R . P 11 2
H5591 H 0.6614 0.5194 0.4901 0.0691 0.311(9) Uiso R . P 11 2
H5601 H 0.7852 0.5289 0.5512 0.1090 0.311(9) Uiso R . P 11 2
H5602 H 0.8183 0.4876 0.5418 0.1090 0.311(9) Uiso R . P 11 2
H5603 H 0.8298 0.5185 0.5058 0.1091 0.311(9) Uiso R . P 11 2
H7031 H 1.2504 0.2679 0.9441 0.0540 0.401(7) Uiso R . P 13 1
H7032 H 1.2958 0.3051 0.9637 0.0541 0.401(7) Uiso R . P 13 1
H7033 H 1.3420 0.2877 0.9213 0.0539 0.401(7) Uiso R . P 13 1
H7041 H 1.4317 0.2734 0.9796 0.0751 0.401(7) Uiso R . P 13 1
H8031 H 1.3633 0.2646 0.9624 0.0540 0.599(7) Uiso R . P 13 2
H8032 H 1.2844 0.2963 0.9538 0.0542 0.599(7) Uiso R . P 13 2
H8033 H 1.3359 0.2770 0.9144 0.0538 0.599(7) Uiso R . P 13 2
H8041 H 1.1903 0.2461 0.9209 0.0525 0.599(7) Uiso R . P 13 2
H7051 H 0.7625 0.2644 0.5553 0.0628 0.582(7) Uiso R . P 14 1
H7052 H 0.6684 0.2829 0.5768 0.0627 0.582(7) Uiso R . P 14 1
H7053 H 0.7217 0.3036 0.5380 0.0631 0.582(7) Uiso R . P 14 1
H7061 H 0.5851 0.2705 0.5148 0.0632 0.582(7) Uiso R . P 14 1
H8051 H 0.6571 0.2671 0.5351 0.0640 0.418(7) Uiso R . P 14 2
H8052 H 0.6879 0.2772 0.5830 0.0639 0.418(7) Uiso R . P 14 2
H8053 H 0.7423 0.2969 0.5442 0.0640 0.418(7) Uiso R . P 14 2
H8061 H 0.8327 0.2398 0.5706 0.0500 0.418(7) Uiso R . P 14 2
H7011 H 0.9363 0.4928 0.7379 0.1323 0.528(12) Uiso R . P 12 1
H7012 H 0.9940 0.5247 0.7652 0.1322 0.528(12) Uiso R . P 12 1
H7013 H 1.0491 0.5050 0.7251 0.1321 0.528(12) Uiso R . P 12 1
H8012 H 1.0528 0.4977 0.7614 0.1322 0.472(12) Uiso R . P 12 2
H8011 H 0.9403 0.5059 0.7779 0.1321 0.472(12) Uiso R . P 12 2
H8013 H 0.9806 0.5262 0.7354 0.1323 0.472(12) Uiso R . P 12 2
H9041 H 1.2643 0.4471 0.9011 0.0632 1.0000 Uiso R . . . .
H381 H 0.7388 0.4903 0.6676 0.0495 1.0000 Uiso R . . . .
H9042 H 1.3183 0.4367 0.8681 0.0632 1.0000 Uiso R . . . .
H301 H 1.2670 0.4878 0.8308 0.0527 1.0000 Uiso R . . . .
H1301 H 1.5763 0.2923 1.0237 0.0611 1.0000 Uiso R . . . .
H9082 H 0.7366 0.4459 0.5962 0.0724 1.0000 Uiso R . . . .
H1381 H 1.0267 0.2485 0.9005 0.0560 1.0000 Uiso R . . . .
H9081 H 0.6906 0.4332 0.6334 0.0726 1.0000 Uiso R . . . .
H2301 H 0.8983 0.2501 0.5907 0.0434 1.0000 Uiso R . . . .
H8091 H 1.2174 0.1976 0.6130 0.0824 0.130(14) Uiso R . P 16 2
H8092 H 1.1926 0.2336 0.6389 0.0824 0.130(14) Uiso R . P 16 2
H8093 H 1.1309 0.1972 0.6461 0.0824 0.130(14) Uiso R . P 16 2
H8101 H 1.0488 0.2299 0.5996 0.0549 0.130(14) Uiso R . P 16 2
H7091 H 1.2655 0.2065 0.5963 0.0825 0.870(14) Uiso R . P 16 1
H7092 H 1.2175 0.2334 0.6295 0.0825 0.870(14) Uiso R . P 16 1
H7093 H 1.1711 0.1940 0.6214 0.0825 0.870(14) Uiso R . P 16 1
H7101 H 1.0788 0.2383 0.5870 0.0535 0.870(14) Uiso R . P 16 1
H7071 H 1.2405 0.2851 0.4559 0.0730 0.727(7) Uiso R . P 15 1
H7072 H 1.1419 0.2877 0.4818 0.0730 0.727(7) Uiso R . P 15 1
H7073 H 1.1776 0.2493 0.4644 0.0730 0.727(7) Uiso R . P 15 1
H7081 H 1.2150 0.2535 0.5358 0.0899 0.727(7) Uiso R . P 15 1
H8071 H 1.3008 0.2344 0.4573 0.0792 0.273(7) Uiso R . P 15 2
H8072 H 1.2169 0.2566 0.4803 0.0792 0.273(7) Uiso R . P 15 2
H8073 H 1.2093 0.2134 0.4762 0.0792 0.273(7) Uiso R . P 15 2
H8081 H 1.2616 0.2292 0.5437 0.1139 0.273(7) Uiso R . P 15 2
H9141 H 0.3442 0.2732 0.3530 0.0945 1.0000 Uiso R . . . .
H9142 H 0.3368 0.3132 0.3725 0.0945 1.0000 Uiso R . . . .
H9143 H 0.2639 0.2819 0.3874 0.0945 1.0000 Uiso R . . . .
H9151 H 0.3878 0.2908 0.4370 0.1179 1.0000 Uiso R . . . .
H2381 H 0.3901 0.2823 0.5076 0.0424 1.0000 Uiso R . . . .
H7021 H 1.1097 0.4830 0.7894 0.1544 0.528(12) Uiso R . P 12 1
H8021 H 0.8730 0.4796 0.7172 0.1398 0.472(12) Uiso R . P 12 2
H9011 H 0.9548 0.6814 0.7733 0.0602 0.804(4) Uiso R . P 17 1
H9012 H 0.9927 0.6811 0.7260 0.0602 0.804(4) Uiso R . P 17 1
H9111 H 0.9946 0.6817 0.7763 0.0601 0.196(4) Uiso R . P 17 2
H9112 H 1.0325 0.6817 0.7291 0.0601 0.196(4) Uiso R . P 17 2

loop_
_atom_site_aniso_label
_atom_site_aniso_U_11
_atom_site_aniso_U_22
_atom_site_aniso_U_33
_atom_site_aniso_U_23
_atom_site_aniso_U_13
_atom_site_aniso_U_12
C1 0.026(2) 0.041(2) 0.0196(19) 0.0023(17) -0.0081(16) -0.0015(18)
C2 0.025(2) 0.036(2) 0.024(2) 0.0028(17) -0.0035(16) 0.0002(17)
C3 0.0195(18) 0.034(2) 0.026(2) 0.0032(17) -0.0041(15) -0.0024(16)
C4 0.023(2) 0.039(2) 0.030(2) -0.0034(19) -0.0026(17) -0.0024(17)
C5 0.0196(19) 0.031(2) 0.034(2) 0.0006(18) -0.0039(16) 0.0026(16)
C6 0.0176(18) 0.040(2) 0.025(2) 0.0039(18) -0.0077(15) -0.0049(17)
C7 0.0186(18) 0.031(2) 0.027(2) -0.0012(17) -0.0040(15) -0.0023(16)
C8 0.023(2) 0.034(2) 0.029(2) -0.0017(18) -0.0045(16) -0.0018(17)
C9 0.0220(19) 0.037(2) 0.024(2) 0.0003(17) -0.0096(16) -0.0049(17)
C10 0.023(2) 0.040(2) 0.024(2) 0.0018(18) -0.0069(16) 0.0006(17)
C11 0.026(2) 0.041(3) 0.034(2) 0.010(2) -0.0094(18) 0.0018(18)
C12 0.026(2) 0.049(3) 0.028(2) 0.007(2) -0.0027(17) -0.0028(19)
C13 0.025(2) 0.042(2) 0.021(2) -0.0001(18) -0.0061(16) 0.0006(18)
C14 0.024(2) 0.040(2) 0.025(2) -0.0027(18) -0.0035(16) -0.0033(18)
C15 0.0168(18) 0.037(2) 0.029(2) -0.0056(18) -0.0005(16) -0.0008(16)
C16 0.022(2) 0.036(2) 0.027(2) 0.0043(18) -0.0004(16) -0.0001(17)
C17 0.0175(18) 0.032(2) 0.035(2) -0.0009(18) -0.0046(16) -0.0033(16)
C18 0.0171(18) 0.035(2) 0.029(2) -0.0017(18) -0.0058(16) -0.0003(16)
C19 0.0186(18) 0.027(2) 0.028(2) -0.0018(17) -0.0040(15) 0.0015(15)
C20 0.0237(19) 0.029(2) 0.029(2) -0.0014(17) -0.0050(16) 0.0004(16)
C21 0.0235(19) 0.030(2) 0.0215(19) 0.0002(16) -0.0076(15) -0.0040(16)
C22 0.023(2) 0.034(2) 0.024(2) -0.0028(17) -0.0078(16) -0.0020(17)
C23 0.027(2) 0.036(2) 0.033(2) -0.0096(19) -0.0059(17) -0.0051(18)
C24 0.026(2) 0.044(3) 0.028(2) -0.0089(19) -0.0051(17) 0.0032(18)
C25 0.0190(19) 0.033(2) 0.030(2) 0.0027(18) -0.0027(16) -0.0024(16)
C26 0.024(2) 0.038(2) 0.021(2) -0.0032(17) -0.0068(16) -0.0036(17)
C27 0.0154(18) 0.033(2) 0.032(2) -0.0023(18) -0.0026(16) -0.0014(16)
C28 0.027(2) 0.032(2) 0.024(2) -0.0010(17) -0.0066(16) 0.0007(17)
C29 0.023(2) 0.034(2) 0.032(2) 0.0027(18) -0.0066(17) 0.0004(17)
O30 0.0355(16) 0.0348(17) 0.0337(16) 0.0058(13) -0.0086(13) -0.0001(13)
C31 0.023(2) 0.034(2) 0.031(2) -0.0023(18) -0.0068(17) 0.0048(17)
C32 0.029(2) 0.046(3) 0.031(2) 0.000(2) -0.0050(18) -0.0022(19)
C33 0.026(2) 0.050(3) 0.046(3) 0.001(2) -0.008(2) -0.004(2)
C34 0.024(2) 0.061(3) 0.050(3) -0.008(2) -0.015(2) 0.003(2)
C35 0.035(3) 0.081(4) 0.032(3) -0.010(3) -0.012(2) 0.008(3)
C36 0.030(2) 0.060(3) 0.035(3) -0.003(2) -0.0040(19) 0.006(2)
C37 0.024(2) 0.029(2) 0.026(2) -0.0020(17) -0.0031(16) -0.0049(16)
O38 0.0351(16) 0.0291(15) 0.0319(16) -0.0034(12) -0.0042(12) -0.0040(12)
C39 0.026(2) 0.029(2) 0.030(2) -0.0002(17) -0.0056(17) -0.0081(17)
C40 0.026(2) 0.050(3) 0.030(2) -0.004(2) -0.0055(18) -0.0017(19)
C41 0.023(2) 0.063(3) 0.041(3) -0.001(2) -0.0082(19) 0.004(2)
C42 0.026(2) 0.074(4) 0.049(3) 0.008(3) -0.011(2) 0.001(2)
C43 0.033(3) 0.090(4) 0.033(3) 0.006(3) -0.012(2) -0.010(3)
C44 0.030(2) 0.061(3) 0.033(2) -0.001(2) -0.0025(19) -0.008(2)
O45 0.0274(14) 0.0275(15) 0.0324(15) 0.0015(12) -0.0060(12) -0.0028(12)
C46 0.032(3) 0.036(3) 0.036(4) 0.002(3) -0.009(3) -0.007(2)
C47 0.028(3) 0.049(4) 0.049(4) 0.011(3) -0.001(2) -0.002(2)
C48 0.036(3) 0.065(5) 0.076(5) 0.023(4) -0.002(4) -0.007(3)
C346 0.033(3) 0.036(3) 0.036(4) 0.002(3) -0.009(3) -0.007(2)
C347 0.035(8) 0.050(9) 0.058(9) 0.010(8) -0.008(8) -0.007(8)
C348 0.027(8) 0.066(9) 0.069(10) 0.018(10) -0.012(9) -0.012(8)
O49 0.0262(14) 0.0346(16) 0.0375(17) -0.0032(13) -0.0044(12) 0.0017(12)
C50 0.031(3) 0.033(3) 0.031(3) -0.001(2) 0.001(2) -0.007(2)
C51 0.038(3) 0.044(4) 0.032(3) 0.002(3) -0.003(2) 0.001(3)
C52 0.043(3) 0.048(3) 0.038(5) -0.005(4) -0.011(3) 0.001(3)
C350 0.031(3) 0.033(3) 0.031(3) -0.001(3) 0.001(2) -0.007(2)
C351 0.046(8) 0.051(9) 0.053(9) -0.001(8) 0.007(8) 0.002(8)
C352 0.043(3) 0.048(3) 0.039(5) -0.005(4) -0.011(3) 0.002(3)
O53 0.0250(14) 0.0277(15) 0.0348(16) -0.0052(12) -0.0057(12) 0.0002(11)
C54 0.037(3) 0.032(3) 0.037(7) -0.015(6) -0.015(5) 0.007(2)
C55 0.029(5) 0.053(6) 0.051(6) -0.015(5) 0.005(4) 0.006(4)
C56 0.036(5) 0.069(7) 0.094(10) -0.029(9) -0.013(7) 0.016(5)
C354 0.037(3) 0.032(3) 0.037(7) -0.015(6) -0.015(5) 0.007(2)
C355 0.030(4) 0.046(5) 0.051(5) -0.012(4) -0.011(4) 0.008(4)
C356 0.034(5) 0.066(6) 0.093(9) -0.034(8) -0.016(6) 0.022(4)
O57 0.0317(15) 0.0305(16) 0.0397(17) -0.0007(13) 0.0004(13) -0.0047(12)
C58 0.032(3) 0.029(3) 0.061(4) 0.010(3) -0.011(3) 0.005(2)
C59 0.042(3) 0.033(4) 0.053(4) 0.007(3) 0.002(3) -0.001(3)
C60 0.040(4) 0.047(4) 0.053(6) 0.009(5) -0.005(4) -0.001(3)
C358 0.032(3) 0.029(4) 0.061(4) 0.010(3) -0.011(3) 0.005(3)
C359 0.047(8) 0.037(8) 0.054(8) 0.002(7) 0.005(7) -0.004(7)
C360 0.040(4) 0.048(4) 0.053(6) 0.009(5) -0.005(4) -0.001(3)
C101 0.025(2) 0.049(3) 0.020(2) -0.0072(18) -0.0069(16) 0.0062(19)
C102 0.025(2) 0.056(3) 0.027(2) -0.002(2) 0.0014(17) 0.005(2)
C103 0.0157(18) 0.049(3) 0.027(2) 0.0006(19) -0.0019(16) 0.0020(17)
C104 0.021(2) 0.039(2) 0.035(2) -0.0100(19) -0.0052(17) 0.0022(17)
C105 0.023(2) 0.043(3) 0.033(2) 0.001(2) -0.0077(17) 0.0043(18)
C106 0.022(2) 0.041(3) 0.028(2) -0.0036(19) -0.0069(16) 0.0010(17)
C107 0.0212(19) 0.039(2) 0.031(2) 0.0004(19) -0.0057(16) -0.0004(17)
C108 0.025(2) 0.033(2) 0.035(2) 0.0009(18) -0.0084(17) 0.0040(17)
C109 0.027(2) 0.038(2) 0.027(2) -0.0036(18) -0.0106(17) 0.0042(18)
C110 0.030(2) 0.042(3) 0.026(2) -0.0033(19) -0.0080(17) 0.0012(19)
C111 0.039(2) 0.041(3) 0.027(2) 0.0013(19) -0.0146(19) 0.005(2)
C112 0.038(2) 0.049(3) 0.024(2) -0.002(2) -0.0047(18) 0.001(2)
C113 0.032(2) 0.042(3) 0.021(2) -0.0071(18) -0.0100(17) 0.0038(19)
C114 0.028(2) 0.048(3) 0.023(2) -0.0095(19) 0.0001(17) 0.0019(19)
C115 0.0209(19) 0.043(3) 0.026(2) -0.0075(18) -0.0008(16) 0.0018(18)
C116 0.028(2) 0.047(3) 0.023(2) -0.0011(19) -0.0041(17) 0.0029(19)
C117 0.026(2) 0.040(2) 0.031(2) -0.0015(19) -0.0037(17) -0.0011(18)
C118 0.0180(18) 0.042(2) 0.025(2) -0.0002(18) -0.0064(15) 0.0006(17)
C119 0.0141(18) 0.039(2) 0.030(2) -0.0023(18) -0.0053(15) 0.0043(16)
C120 0.0219(19) 0.039(2) 0.026(2) -0.0014(18) -0.0078(16) 0.0034(17)
C121 0.027(2) 0.035(2) 0.0193(19) -0.0040(17) -0.0083(16) 0.0034(17)
C122 0.0191(19) 0.051(3) 0.022(2) -0.0068(18) -0.0095(16) 0.0042(18)
C123 0.032(2) 0.041(3) 0.029(2) -0.0086(19) -0.0103(18) 0.0053(19)
C124 0.022(2) 0.053(3) 0.024(2) -0.0101(19) -0.0086(16) 0.0097(19)
C125 0.0181(19) 0.040(2) 0.033(2) 0.0031(19) -0.0041(16) 0.0005(17)
C126 0.027(2) 0.041(3) 0.026(2) -0.0069(19) -0.0101(17) 0.0018(18)
C127 0.0213(19) 0.040(2) 0.026(2) -0.0023(18) -0.0052(16) 0.0031(17)
C128 0.0190(19) 0.047(3) 0.020(2) -0.0040(18) -0.0097(15) 0.0009(17)
C129 0.033(2) 0.033(2) 0.032(2) 0.0017(19) -0.0102(18) 0.0080(18)
O130 0.0483(19) 0.0415(18) 0.0318(17) 0.0000(14) -0.0121(14) 0.0102(15)
C131 0.031(2) 0.041(3) 0.033(2) -0.004(2) -0.0157(18) 0.0106(19)
C132 0.032(3) 0.098(5) 0.051(3) -0.033(3) -0.014(2) 0.009(3)
C133 0.024(2) 0.118(6) 0.071(4) -0.042(4) -0.015(3) 0.006(3)
C134 0.038(3) 0.053(3) 0.054(3) -0.007(3) -0.020(2) 0.002(2)
C135 0.051(3) 0.052(3) 0.037(3) -0.010(2) -0.017(2) 0.000(2)
C136 0.038(3) 0.055(3) 0.035(3) -0.004(2) -0.006(2) -0.001(2)
C137 0.029(2) 0.031(2) 0.027(2) -0.0029(17) -0.0065(17) -0.0007(17)
O138 0.0366(16) 0.0362(17) 0.0343(17) -0.0004(13) -0.0091(13) -0.0021(13)
C139 0.026(2) 0.038(2) 0.029(2) 0.0001(18) -0.0048(17) -0.0019(18)
C140 0.030(2) 0.066(3) 0.033(2) -0.005(2) -0.0065(19) -0.003(2)
C141 0.021(2) 0.081(4) 0.047(3) -0.005(3) 0.000(2) -0.005(2)
C142 0.025(2) 0.078(4) 0.043(3) 0.004(3) -0.015(2) -0.006(2)
C143 0.039(3) 0.090(4) 0.035(3) -0.009(3) -0.014(2) -0.002(3)
C144 0.031(2) 0.076(4) 0.032(2) -0.012(2) -0.0113(19) 0.006(2)
O145 0.0255(14) 0.0419(18) 0.0362(17) 0.0060(14) -0.0080(12) 0.0002(13)
C146 0.036(3) 0.058(3) 0.055(3) 0.012(3) -0.007(2) -0.012(2)
C147 0.047(3) 0.049(3) 0.050(3) 0.005(2) 0.007(2) -0.007(2)
C148 0.066(4) 0.052(3) 0.060(4) 0.007(3) -0.004(3) -0.003(3)
O149 0.0297(15) 0.0376(17) 0.0330(16) -0.0007(13) -0.0076(12) 0.0063(13)
C150 0.047(4) 0.037(3) 0.042(4) -0.005(3) -0.019(3) -0.002(3)
C151 0.057(4) 0.044(4) 0.058(7) 0.005(4) -0.003(5) 0.002(3)
C152 0.054(4) 0.051(5) 0.056(5) 0.000(4) -0.006(4) 0.007(4)
C450 0.047(4) 0.037(3) 0.042(4) -0.005(3) -0.019(3) -0.003(3)
C451 0.057(4) 0.044(4) 0.058(7) 0.005(4) -0.002(5) 0.002(3)
C452 0.077(12) 0.086(13) 0.069(12) -0.002(11) 0.009(10) 0.025(11)
O153 0.0312(15) 0.0349(17) 0.0338(16) -0.0028(13) -0.0049(12) 0.0010(13)
C154 0.044(3) 0.033(3) 0.042(4) -0.001(4) -0.010(3) 0.006(2)
C155 0.035(3) 0.050(4) 0.046(4) -0.003(3) -0.010(3) 0.008(3)
C156 0.051(4) 0.051(4) 0.055(4) 0.004(3) 0.004(3) 0.014(3)
C454 0.044(3) 0.033(3) 0.042(4) -0.001(4) -0.010(4) 0.006(3)
C455 0.035(3) 0.050(4) 0.046(4) -0.003(3) -0.010(3) 0.008(3)
C456 0.065(11) 0.075(12) 0.074(12) -0.005(11) 0.005(10) 0.026(10)
O157 0.0246(14) 0.0411(17) 0.0287(15) -0.0003(13) -0.0040(12) -0.0018(12)
C158 0.040(4) 0.041(3) 0.033(3) 0.002(3) -0.005(3) -0.009(3)
C159 0.036(3) 0.072(5) 0.049(4) 0.016(3) -0.017(3) -0.008(3)
C160 0.051(6) 0.064(5) 0.045(4) 0.011(4) -0.019(3) -0.007(5)
C458 0.040(4) 0.041(3) 0.033(3) 0.002(3) -0.005(3) -0.009(3)
C459 0.030(8) 0.075(9) 0.042(8) 0.009(8) -0.015(7) -0.007(8)
C460 0.051(6) 0.064(5) 0.045(4) 0.011(4) -0.019(4) -0.007(5)
C201 0.030(2) 0.044(3) 0.022(2) 0.0078(18) -0.0038(17) 0.0004(19)
C202 0.031(2) 0.042(3) 0.028(2) 0.0090(19) -0.0027(18) -0.0039(19)
C203 0.0206(19) 0.045(3) 0.025(2) 0.0057(18) -0.0007(16) -0.0035(17)
C204 0.028(2) 0.044(3) 0.024(2) 0.0017(19) -0.0020(17) -0.0015(19)
C205 0.028(2) 0.041(3) 0.027(2) 0.0000(18) -0.0031(17) -0.0016(18)
C206 0.0163(18) 0.042(3) 0.029(2) 0.0021(18) -0.0066(16) -0.0052(17)
C207 0.0176(19) 0.046(3) 0.026(2) -0.0002(19) -0.0065(16) -0.0096(17)
C208 0.028(2) 0.041(3) 0.027(2) -0.0013(19) -0.0063(17) -0.0068(18)
C209 0.026(2) 0.054(3) 0.019(2) 0.0040(19) -0.0064(16) -0.0131(19)
C210 0.024(2) 0.047(3) 0.025(2) 0.0078(19) -0.0105(16) -0.0089(18)
C211 0.027(2) 0.047(3) 0.034(2) 0.015(2) -0.0093(18) -0.0050(19)
C212 0.035(2) 0.049(3) 0.031(2) 0.017(2) -0.0148(19) -0.012(2)
C213 0.024(2) 0.066(3) 0.017(2) 0.007(2) -0.0090(16) -0.011(2)
C214 0.030(2) 0.063(3) 0.025(2) -0.001(2) -0.0016(18) -0.010(2)
C215 0.022(2) 0.048(3) 0.025(2) 0.0029(19) 0.0006(16) -0.0027(18)
C216 0.0177(19) 0.041(3) 0.035(2) 0.0073(19) -0.0027(17) -0.0009(17)
C217 0.0220(19) 0.040(2) 0.031(2) 0.0003(19) -0.0059(17) -0.0047(17)
C218 0.0201(19) 0.037(2) 0.029(2) 0.0003(18) -0.0056(16) 0.0000(17)
C219 0.026(2) 0.041(2) 0.028(2) 0.0019(19) -0.0025(17) 0.0019(18)
C220 0.029(2) 0.036(2) 0.034(2) -0.0014(19) -0.0043(18) -0.0027(18)
C221 0.027(2) 0.039(2) 0.023(2) 0.0032(18) -0.0073(16) 0.0012(18)
C222 0.026(2) 0.043(3) 0.024(2) 0.0022(18) -0.0055(16) -0.0037(18)
C223 0.034(2) 0.046(3) 0.024(2) -0.0040(19) -0.0090(18) -0.001(2)
C224 0.031(2) 0.051(3) 0.022(2) 0.0002(19) -0.0022(17) 0.001(2)
C225 0.0207(19) 0.035(2) 0.034(2) -0.0013(18) -0.0002(17) -0.0078(17)
C226 0.036(2) 0.043(3) 0.023(2) -0.0039(19) -0.0066(18) -0.011(2)
C227 0.025(2) 0.045(3) 0.031(2) -0.008(2) 0.0016(17) -0.0041(18)
C228 0.031(2) 0.036(2) 0.026(2) 0.0027(18) -0.0080(17) -0.0006(18)
C229 0.025(2) 0.041(3) 0.030(2) 0.0029(19) -0.0062(17) -0.0046(18)
O230 0.0353(16) 0.0370(17) 0.0359(17) 0.0012(14) -0.0120(13) -0.0041(13)
C231 0.025(2) 0.038(2) 0.032(2) -0.0004(19) -0.0094(17) 0.0005(18)
C232 0.030(2) 0.091(4) 0.038(3) 0.010(3) -0.006(2) -0.016(3)
C233 0.040(3) 0.122(6) 0.032(3) 0.010(3) -0.014(2) -0.005(3)
C234 0.024(2) 0.089(4) 0.043(3) -0.007(3) -0.008(2) -0.002(2)
C235 0.024(2) 0.069(3) 0.042(3) 0.000(2) -0.0049(19) -0.001(2)
C236 0.026(2) 0.053(3) 0.033(2) 0.002(2) -0.0038(18) -0.002(2)
C237 0.029(2) 0.036(2) 0.030(2) -0.0013(18) -0.0090(17) -0.0027(18)
O238 0.0347(16) 0.0399(18) 0.0331(16) -0.0055(13) -0.0030(13) -0.0075(13)
C239 0.029(2) 0.042(3) 0.031(2) -0.0009(19) -0.0073(18) -0.0056(19)
C240 0.031(2) 0.080(4) 0.039(3) 0.011(3) -0.008(2) 0.008(2)
C241 0.030(2) 0.094(5) 0.047(3) 0.013(3) -0.004(2) 0.003(3)
C242 0.036(3) 0.064(4) 0.054(3) 0.008(3) -0.015(2) 0.004(2)
C243 0.046(3) 0.054(3) 0.037(3) 0.007(2) -0.012(2) -0.001(2)
C244 0.033(2) 0.052(3) 0.035(2) 0.003(2) -0.0076(19) -0.004(2)
O245 0.0286(15) 0.0421(18) 0.0356(17) 0.0018(14) -0.0045(12) -0.0023(13)
C246 0.049(4) 0.030(3) 0.057(5) 0.003(4) 0.016(4) -0.006(3)
C247 0.038(4) 0.060(5) 0.070(5) -0.015(4) 0.003(4) -0.013(4)
C248 0.090(6) 0.141(9) 0.147(9) -0.060(8) 0.047(6) -0.049(6)
C546 0.049(4) 0.030(3) 0.057(5) 0.003(4) 0.016(4) -0.006(3)
C547 0.048(7) 0.066(8) 0.078(9) -0.006(8) 0.006(7) -0.028(7)
C548 0.090(6) 0.141(9) 0.147(9) -0.060(8) 0.047(6) -0.049(6)
O249 0.0389(18) 0.062(2) 0.0434(19) -0.0155(17) 0.0074(15) -0.0128(16)
C250 0.053(5) 0.064(6) 0.035(5) -0.005(4) 0.006(4) 0.008(5)
C251 0.050(5) 0.074(6) 0.044(5) -0.007(5) -0.001(4) 0.016(5)
C252 0.059(5) 0.082(5) 0.052(4) -0.015(4) -0.019(4) 0.006(4)
C550 0.067(8) 0.061(7) 0.040(6) -0.034(5) 0.006(6) -0.009(6)
C551 0.038(5) 0.091(8) 0.027(5) -0.012(5) -0.002(4) 0.001(5)
C552 0.059(5) 0.082(5) 0.051(4) -0.016(4) -0.019(4) 0.006(4)
O253 0.064(2) 0.047(2) 0.0369(18) -0.0135(15) 0.0037(16) -0.0134(17)
C254 0.112(5) 0.071(4) 0.072(4) -0.024(4) 0.023(4) 0.004(4)
C255 0.069(7) 0.060(7) 0.043(6) -0.008(5) 0.002(5) 0.004(5)
C256 0.088(7) 0.084(7) 0.087(7) -0.008(6) -0.010(6) 0.004(6)
C554 0.112(5) 0.071(4) 0.073(4) -0.024(4) 0.023(4) 0.004(4)
C555 0.094(8) 0.071(7) 0.057(7) -0.002(6) 0.002(6) -0.011(6)
C556 0.071(8) 0.077(8) 0.114(9) -0.021(7) -0.007(8) -0.019(6)
O257 0.0361(16) 0.0353(17) 0.0423(18) 0.0029(14) -0.0019(14) -0.0055(13)
C258 0.041(4) 0.041(3) 0.066(4) 0.003(3) -0.003(3) 0.002(3)
C259 0.068(4) 0.057(4) 0.049(6) -0.007(4) -0.022(4) -0.002(3)
C260 0.084(6) 0.044(5) 0.091(7) 0.004(5) -0.013(5) 0.008(4)
C558 0.041(4) 0.041(3) 0.066(5) 0.003(3) -0.003(3) 0.002(3)
C559 0.068(4) 0.057(4) 0.049(6) -0.007(4) -0.022(4) -0.003(3)
C560 0.081(9) 0.048(8) 0.096(10) 0.004(8) -0.013(8) -0.002(8)
C701 0.040(4) 0.117(7) 0.132(7) 0.010(6) -0.025(4) 0.000(5)
O702 0.108(9) 0.097(9) 0.156(12) 0.011(8) -0.050(8) 0.017(7)
C801 0.040(4) 0.117(7) 0.132(7) 0.010(6) -0.025(4) 0.000(5)
O802 0.080(8) 0.093(9) 0.189(15) -0.002(9) -0.044(8) -0.017(7)
C703 0.030(2) 0.044(4) 0.031(3) -0.018(3) -0.007(2) 0.004(2)
O704 0.032(4) 0.058(6) 0.056(6) -0.002(4) -0.009(4) 0.004(4)
C803 0.030(2) 0.044(4) 0.031(3) -0.017(3) -0.007(2) 0.004(2)
O804 0.026(3) 0.041(3) 0.034(3) 0.002(2) -0.012(2) -0.004(2)
C705 0.032(2) 0.054(3) 0.037(3) 0.005(2) -0.012(2) 0.001(2)
O706 0.027(3) 0.044(3) 0.033(3) -0.004(2) -0.008(2) 0.002(2)
C805 0.032(3) 0.054(3) 0.037(3) 0.005(2) -0.012(2) 0.001(2)
O806 0.039(4) 0.045(5) 0.052(5) -0.001(4) -0.014(4) 0.001(4)
C707 0.040(4) 0.078(5) 0.055(4) 0.012(4) -0.014(3) -0.021(4)
O708 0.060(3) 0.087(4) 0.062(3) 0.016(3) -0.010(3) -0.031(3)
C807 0.052(8) 0.080(9) 0.069(9) -0.002(8) 0.002(8) -0.029(8)
O808 0.077(8) 0.114(9) 0.097(8) 0.021(8) -0.021(7) -0.025(8)
C709 0.051(5) 0.082(5) 0.078(6) -0.012(5) -0.033(4) 0.026(5)
O710 0.036(3) 0.057(3) 0.042(3) -0.006(2) -0.010(2) 0.012(2)
C809 0.051(5) 0.082(5) 0.078(6) -0.012(5) -0.033(4) 0.026(5)
O810 0.032(9) 0.053(10) 0.042(9) -0.003(8) -0.013(8) 0.012(8)
C901 0.067(5) 0.042(3) 0.044(3) 0.001(3) -0.003(5) -0.001(3)
Cl902 0.0848(18) 0.0537(11) 0.0549(10) 0.0017(8) 0.0117(12) -0.0205(12)
Cl903 0.0885(18) 0.0643(12) 0.0519(10) -0.0052(8) -0.0012(12) 0.0272(13)
C911 0.067(6) 0.042(3) 0.044(4) 0.000(3) -0.003(5) -0.001(4)
Cl912 0.085(2) 0.0548(14) 0.0564(14) 0.0019(12) 0.0106(16) -0.0203(16)
Cl913 0.089(2) 0.0651(15) 0.0529(14) -0.0052(12) -0.0014(16) 0.0267(16)
O904 0.0476(19) 0.0455(19) 0.0376(18) 0.0055(15) 0.0026(15) 0.0106(15)
O908 0.064(2) 0.0423(19) 0.0401(19) -0.0123(15) 0.0077(16) -0.0189(17)
C914 0.068(4) 0.095(5) 0.081(5) -0.028(4) -0.035(4) 0.044(4)
O915 0.090(3) 0.149(5) 0.065(3) -0.054(3) -0.051(2) 0.078(3)

loop_
_atom_type_symbol
_atom_type_scat_dispersion_real
_atom_type_scat_dispersion_imag
_atom_type_scat_Cromer_Mann_a1
_atom_type_scat_Cromer_Mann_b1
_atom_type_scat_Cromer_Mann_a2
_atom_type_scat_Cromer_Mann_b2
_atom_type_scat_Cromer_Mann_a3
_atom_type_scat_Cromer_Mann_b3
_atom_type_scat_Cromer_Mann_a4
_atom_type_scat_Cromer_Mann_b4
_atom_type_scat_Cromer_Mann_c
_atom_type_scat_source
C 0.0181 0.0091 2.3100 20.8439 1.0200 10.2075 1.5886 0.5687 0.8650 51.6512 0.2156 'International Tables Vol C 4.2.6.8 and 6.1.1.4'
H 0.0000 0.0000 0.4930 10.5109 0.3229 26.1257 0.1402 3.1424 0.0408 57.7998 0.0030 'International Tables Vol C 4.2.6.8 and 6.1.1.4'
N 0.0311 0.0180 12.2126 0.0057 3.1322 9.8933 2.0125 28.9975 1.1663 0.5826 -11.5290 'International Tables Vol C 4.2.6.8 and 6.1.1.4'
O 0.0492 0.0322 3.0485 13.2771 2.2868 5.7011 1.5463 0.3239 0.8670 32.9089 0.2508 'International Tables Vol C 4.2.6.8 and 6.1.1.4'
Cl 0.3639 0.7018 11.4604 0.0104 7.1964 1.1662 6.2556 18.5194 1.6455 47.7784 -9.5574 'International Tables Vol C 4.2.6.8 and 6.1.1.4'

loop_
_geom_angle_atom_site_label_1
_geom_angle_atom_site_label_2
_geom_angle_atom_site_label_3
_geom_angle
_geom_angle_publ_flag
C2 C1 C24 120.0(4) yes
C2 C1 C28 121.7(4) yes
C24 C1 C28 117.3(4) yes
C1 C2 C3 107.4(3) yes
C1 C2 H21 109.8 no
C3 C2 H21 110.7 no
C1 C2 H22 110.0 no
C3 C2 H22 109.4 no
H21 C2 H22 109.5 no
C2 C3 C4 120.2(4) yes
C2 C3 C25 121.8(4) yes
C4 C3 C25 117.5(4) yes
C3 C4 C5 121.8(4) yes
C3 C4 H41 119.3 no
C5 C4 H41 118.9 no
C4 C5 C6 119.4(4) yes
C4 C5 H51 121.3 no
C6 C5 H51 119.3 no
C5 C6 C7 120.3(4) yes
C5 C6 C29 122.5(4) yes
C7 C6 C29 117.1(4) yes
C6 C7 C8 118.0(4) yes
C6 C7 C25 119.2(4) yes
C8 C7 C25 122.2(4) yes
C7 C8 C9 106.0(3) yes
C7 C8 H81 110.3 no
C9 C8 H81 110.9 no
C7 C8 H82 109.5 no
C9 C8 H82 111.3 no
H81 C8 H82 108.8 no
C8 C9 C10 117.9(4) yes
C8 C9 C26 121.7(4) yes
C10 C9 C26 119.7(4) yes
C9 C10 C11 119.3(4) yes
C9 C10 C29 117.4(4) yes
C11 C10 C29 122.9(4) yes
C10 C11 C12 120.2(4) yes
C10 C11 H111 119.2 no
C12 C11 H111 120.6 no
C11 C12 C13 121.7(4) yes
C11 C12 H121 118.9 no
C13 C12 H121 119.3 no
C12 C13 C14 120.2(4) yes
C12 C13 C26 117.3(4) yes
C14 C13 C26 121.8(4) yes
C13 C14 C15 107.2(3) yes
C13 C14 H141 110.4 no
C15 C14 H141 110.8 no
C13 C14 H142 110.1 no
C15 C14 H142 109.4 no
H141 C14 H142 108.8 no
C14 C15 C16 119.3(4) yes
C14 C15 C27 122.1(4) yes
C16 C15 C27 118.0(4) yes
C15 C16 C17 121.3(4) yes
C15 C16 H161 119.0 no
C17 C16 H161 119.7 no
C16 C17 C18 120.1(4) yes
C16 C17 H171 120.8 no
C18 C17 H171 119.0 no
C17 C18 C19 119.2(4) yes
C17 C18 C37 123.1(4) yes
C19 C18 C37 117.5(4) yes
C18 C19 C20 117.6(3) yes
C18 C19 C27 119.6(4) yes
C20 C19 C27 122.3(4) yes
C19 C20 C21 105.5(3) yes
C19 C20 H201 110.0 no
C21 C20 H201 110.8 no
C19 C20 H202 110.1 no
C21 C20 H202 111.9 no
H201 C20 H202 108.6 no
C20 C21 C22 117.9(3) yes
C20 C21 C28 121.8(4) yes
C22 C21 C28 119.5(4) yes
C21 C22 C23 119.3(4) yes
C21 C22 C37 117.0(4) yes
C23 C22 C37 123.4(4) yes
C22 C23 C24 120.6(4) yes
C22 C23 H231 119.0 no
C24 C23 H231 120.4 no
C1 C24 C23 121.3(4) yes
C1 C24 H241 118.2 no
C23 C24 H241 120.4 no
C3 C25 C7 121.0(4) yes
C3 C25 O45 119.9(3) yes
C7 C25 O45 119.0(4) yes
C9 C26 C13 121.0(4) yes
C9 C26 O49 119.0(4) yes
C13 C26 O49 119.8(4) yes
C19 C27 C15 120.8(4) yes
C19 C27 O53 118.6(4) yes
C15 C27 O53 120.4(4) yes
C21 C28 C1 121.3(4) yes
C21 C28 O57 119.4(4) yes
C1 C28 O57 119.2(4) yes
C10 C29 C6 104.7(3) yes
C10 C29 O30 111.7(3) yes
C6 C29 O30 106.7(3) yes
C10 C29 C31 112.3(3) yes
C6 C29 C31 112.2(3) yes
O30 C29 C31 109.0(3) yes
C29 O30 H301 114.5 no
C29 C31 C32 121.5(4) yes
C29 C31 C36 119.9(4) yes
C32 C31 C36 118.5(4) yes
C31 C32 C33 121.1(4) yes
C31 C32 H321 120.6 no
C33 C32 H321 118.3 no
C32 C33 C34 119.6(4) yes
C32 C33 H331 119.7 no
C34 C33 H331 120.7 no
C33 C34 C35 119.3(4) yes
C33 C34 H341 120.5 no
C35 C34 H341 120.1 no
C34 C35 C36 121.5(5) yes
C34 C35 H351 119.3 no
C36 C35 H351 119.1 no
C31 C36 C35 120.0(5) yes
C31 C36 H361 120.9 no
C35 C36 H361 119.1 no
C22 C37 C18 104.6(3) yes
C22 C37 O38 111.5(3) yes
C18 C37 O38 107.0(3) yes
C22 C37 C39 112.4(3) yes
C18 C37 C39 111.7(3) yes
O38 C37 C39 109.4(3) yes
C37 O38 H381 102.8 no
C37 C39 C40 121.7(4) yes
C37 C39 C44 120.0(4) yes
C40 C39 C44 118.2(4) yes
C39 C40 C41 121.5(4) yes
C39 C40 H401 118.9 no
C41 C40 H401 119.6 no
C40 C41 C42 119.7(4) yes
C40 C41 H411 120.4 no
C42 C41 H411 119.8 no
C41 C42 C43 119.9(4) yes
C41 C42 H421 120.3 no
C43 C42 H421 119.8 no
C42 C43 C44 120.0(5) yes
C42 C43 H431 121.2 no
C44 C43 H431 118.8 no
C43 C44 C39 120.6(4) yes
C43 C44 H441 119.5 no
C39 C44 H441 119.8 no
C25 O45 C46 112.5(3) yes
C25 O45 C346 110.2(13) yes
O45 C46 C47 110.8(3) yes
O45 C46 H461 107.7 no
C47 C46 H461 111.2 no
O45 C46 H462 108.2 no
C47 C46 H462 109.7 no
H461 C46 H462 109.1 no
C46 C47 C48 111.3(4) yes
C46 C47 H472 110.1 no
C48 C47 H472 108.2 no
C46 C47 H471 109.5 no
C48 C47 H471 108.5 no
H472 C47 H471 109.1 no
C47 C48 H483 110.4 no
C47 C48 H481 109.2 no
H483 C48 H481 110.0 no
C47 C48 H482 108.4 no
H483 C48 H482 109.6 no
H481 C48 H482 109.1 no
O45 C346 C347 112.5(8) yes
O45 C346 H3461 109.5 no
C347 C346 H3461 108.5 no
O45 C346 H3462 108.1 no
C347 C346 H3462 108.4 no
H3461 C346 H3462 109.8 no
C346 C347 C348 108.4(8) yes
C346 C347 H3471 109.0 no
C348 C347 H3471 113.3 no
C346 C347 H3472 109.0 no
C348 C347 H3472 107.2 no
H3471 C347 H3472 109.8 no
C347 C348 H3481 107.3 no
C347 C348 H3483 108.2 no
H3481 C348 H3483 109.3 no
C347 C348 H3482 113.3 no
H3481 C348 H3482 109.3 no
H3483 C348 H3482 109.4 no
C26 O49 C50 115.3(3) yes
C26 O49 C350 101.8(7) yes
O49 C50 C51 110.4(4) yes
O49 C50 H502 109.3 no
C51 C50 H502 109.6 no
O49 C50 H501 107.0 no
C51 C50 H501 107.9 no
H502 C50 H501 112.5 no
C50 C51 C52 111.6(4) yes
C50 C51 H511 107.7 no
C52 C51 H511 109.0 no
C50 C51 H512 108.5 no
C52 C51 H512 109.0 no
H511 C51 H512 111.0 no
C51 C52 H523 110.7 no
C51 C52 H522 106.5 no
H523 C52 H522 110.2 no
C51 C52 H521 108.4 no
H523 C52 H521 109.7 no
H522 C52 H521 111.3 no
O49 C350 C351 109.2(8) yes
O49 C350 H3502 110.4 no
C351 C350 H3502 109.7 no
O49 C350 H3501 108.5 no
C351 C350 H3501 109.6 no
H3502 C350 H3501 109.3 no
C350 C351 C352 108.9(9) yes
C350 C351 H3512 110.6 no
C352 C351 H3512 104.3 no
C350 C351 H3511 109.1 no
C352 C351 H3511 114.3 no
H3512 C351 H3511 109.6 no
C351 C352 H3521 111.6 no
C351 C352 H3522 114.2 no
H3521 C352 H3522 109.6 no
C351 C352 H3523 102.2 no
H3521 C352 H3523 109.6 no
H3522 C352 H3523 109.4 no
C27 O53 C54 112.1(7) yes
C27 O53 C354 112.6(6) yes
O53 C54 C55 111.9(5) yes
O53 C54 H541 107.6 no
C55 C54 H541 109.5 no
O53 C54 H542 108.1 no
C55 C54 H542 110.1 no
H541 C54 H542 109.7 no
C54 C55 C56 110.1(7) yes
C54 C55 H551 109.5 no
C56 C55 H551 109.4 no
C54 C55 H552 109.2 no
C56 C55 H552 109.0 no
H551 C55 H552 109.7 no
C55 C56 H561 110.2 no
C55 C56 H563 109.3 no
H561 C56 H563 108.7 no
C55 C56 H562 110.4 no
H561 C56 H562 109.0 no
H563 C56 H562 109.2 no
O53 C354 C355 113.2(4) yes
O53 C354 H3542 106.7 no
C355 C354 H3542 108.6 no
O53 C354 H3541 108.6 no
C355 C354 H3541 109.4 no
H3542 C354 H3541 110.3 no
C354 C355 C356 108.5(5) yes
C354 C355 H3552 109.1 no
C356 C355 H3552 110.7 no
C354 C355 H3551 109.3 no
C356 C355 H3551 110.8 no
H3552 C355 H3551 108.4 no
C355 C356 H3563 108.7 no
C355 C356 H3561 110.2 no
H3563 C356 H3561 109.5 no
C355 C356 H3562 110.2 no
H3563 C356 H3562 109.1 no
H3561 C356 H3562 109.2 no
C28 O57 C58 107.2(3) yes
C28 O57 C358 121.9(10) yes
O57 C58 C59 110.2(4) yes
O57 C58 H582 108.3 no
C59 C58 H582 110.3 no
O57 C58 H581 107.8 no
C59 C58 H581 108.9 no
H582 C58 H581 111.3 no
C58 C59 C60 111.3(6) yes
C58 C59 H591 107.3 no
C60 C59 H591 106.4 no
C58 C59 H592 109.2 no
C60 C59 H592 109.9 no
H591 C59 H592 112.7 no
C59 C60 H601 110.0 no
C59 C60 H603 108.7 no
H601 C60 H603 109.4 no
C59 C60 H602 109.7 no
H601 C60 H602 109.5 no
H603 C60 H602 109.6 no
O57 C358 C359 106.7(8) yes
O57 C358 H3582 108.9 no
C359 C358 H3582 108.8 no
O57 C358 H3581 110.4 no
C359 C358 H3581 112.8 no
H3582 C358 H3581 109.2 no
C358 C359 C360 108.5(9) yes
C358 C359 H3591 110.0 no
C360 C359 H3591 108.8 no
C358 C359 H3592 108.0 no
C360 C359 H3592 112.1 no
H3591 C359 H3592 109.5 no
C359 C360 H3603 108.5 no
C359 C360 H3602 112.2 no
H3603 C360 H3602 109.9 no
C359 C360 H3601 106.9 no
H3603 C360 H3601 109.5 no
H3602 C360 H3601 109.7 no
C102 C101 C124 119.4(4) yes
C102 C101 C128 121.5(4) yes
C124 C101 C128 117.9(4) yes
C101 C102 C103 105.5(3) yes
C101 C102 H1022 110.1 no
C103 C102 H1022 111.6 no
C101 C102 H1021 109.6 no
C103 C102 H1021 111.1 no
H1022 C102 H1021 108.8 no
C102 C103 C104 119.4(4) yes
C102 C103 C125 122.3(4) yes
C104 C103 C125 117.3(4) yes
C103 C104 C105 121.5(4) yes
C103 C104 H1041 118.6 no
C105 C104 H1041 119.9 no
C104 C105 C106 119.9(4) yes
C104 C105 H1051 119.8 no
C106 C105 H1051 120.3 no
C105 C106 C107 120.1(4) yes
C105 C106 C129 123.1(4) yes
C107 C106 C129 116.8(4) yes
C106 C107 C108 118.4(4) yes
C106 C107 C125 119.3(4) yes
C108 C107 C125 121.9(4) yes
C107 C108 C109 106.4(3) yes
C107 C108 H1081 110.4 no
C109 C108 H1081 110.4 no
C107 C108 H1082 110.7 no
C109 C108 H1082 109.7 no
H1081 C108 H1082 109.1 no
C108 C109 C110 118.0(4) yes
C108 C109 C126 121.9(4) yes
C110 C109 C126 119.4(4) yes
C109 C110 C111 119.7(4) yes
C109 C110 C129 117.4(4) yes
C111 C110 C129 122.5(4) yes
C110 C111 C112 120.1(4) yes
C110 C111 H1111 119.4 no
C112 C111 H1111 120.5 no
C111 C112 C113 120.5(4) yes
C111 C112 H1121 119.8 no
C113 C112 H1121 119.7 no
C112 C113 C114 119.6(4) yes
C112 C113 C126 117.9(4) yes
C114 C113 C126 121.5(4) yes
C113 C114 C115 106.8(3) yes
C113 C114 H1142 110.1 no
C115 C114 H1142 109.7 no
C113 C114 H1141 109.9 no
C115 C114 H1141 109.8 no
H1142 C114 H1141 110.5 no
C114 C115 C116 119.5(4) yes
C114 C115 C127 121.9(4) yes
C116 C115 C127 117.8(4) yes
C115 C116 C117 121.6(4) yes
C115 C116 H1161 119.5 no
C117 C116 H1161 118.9 no
C116 C117 C118 120.1(4) yes
C116 C117 H1171 119.6 no
C118 C117 H1171 120.3 no
C117 C118 C119 119.3(4) yes
C117 C118 C137 123.6(4) yes
C119 C118 C137 117.0(4) yes
C118 C119 C120 117.1(4) yes
C118 C119 C127 119.3(4) yes
C120 C119 C127 123.1(4) yes
C119 C120 C121 107.0(3) yes
C119 C120 H1201 109.9 no
C121 C120 H1201 110.0 no
C119 C120 H1202 110.3 no
C121 C120 H1202 109.3 no
H1201 C120 H1202 110.3 no
C120 C121 C122 117.6(4) yes
C120 C121 C128 121.9(4) yes
C122 C121 C128 119.9(4) yes
C121 C122 C123 119.7(4) yes
C121 C122 C137 117.4(4) yes
C123 C122 C137 122.8(4) yes
C122 C123 C124 119.3(4) yes
C122 C123 H1231 119.4 no
C124 C123 H1231 121.3 no
C123 C124 C101 121.7(4) yes
C123 C124 H1241 118.7 no
C101 C124 H1241 119.5 no
C107 C125 C103 121.3(4) yes
C107 C125 O145 119.4(4) yes
C103 C125 O145 119.2(4) yes
C109 C126 C113 121.4(4) yes
C109 C126 O149 119.2(4) yes
C113 C126 O149 119.2(4) yes
C119 C127 C115 121.1(4) yes
C119 C127 O153 119.0(4) yes
C115 C127 O153 119.9(4) yes
C121 C128 C101 120.7(4) yes
C121 C128 O157 119.1(4) yes
C101 C128 O157 119.9(4) yes
C106 C129 C110 105.6(3) yes
C106 C129 O130 107.8(3) yes
C110 C129 O130 110.8(4) yes
C106 C129 C131 110.8(4) yes
C110 C129 C131 113.5(4) yes
O130 C129 C131 108.2(3) yes
C129 O130 H1301 114.3 no
C129 C131 C132 120.1(4) yes
C129 C131 C136 121.3(4) yes
C132 C131 C136 118.5(4) yes
C131 C132 C133 120.8(5) yes
C131 C132 H1321 119.1 no
C133 C132 H1321 120.0 no
C132 C133 C134 120.1(5) yes
C132 C133 H1331 119.6 no
C134 C133 H1331 120.4 no
C133 C134 C135 119.6(5) yes
C133 C134 H1341 119.7 no
C135 C134 H1341 120.7 no
C134 C135 C136 120.4(5) yes
C134 C135 H1351 121.7 no
C136 C135 H1351 117.9 no
C135 C136 C131 120.6(5) yes
C135 C136 H1361 119.3 no
C131 C136 H1361 120.1 no
C118 C137 C122 105.2(3) yes
C118 C137 O138 110.9(3) yes
C122 C137 O138 108.8(3) yes
C118 C137 C139 112.1(3) yes
C122 C137 C139 112.7(3) yes
O138 C137 C139 107.2(3) yes
C137 O138 H1381 124.6 no
C137 C139 C140 122.0(4) yes
C137 C139 C144 120.1(4) yes
C140 C139 C144 117.9(4) yes
C139 C140 C141 121.6(4) yes
C139 C140 H1401 119.4 no
C141 C140 H1401 119.0 no
C140 C141 C142 119.9(5) yes
C140 C141 H1411 119.1 no
C142 C141 H1411 121.1 no
C141 C142 C143 119.6(4) yes
C141 C142 H1421 120.7 no
C143 C142 H1421 119.6 no
C142 C143 C144 120.2(5) yes
C142 C143 H1431 119.2 no
C144 C143 H1431 120.6 no
C143 C144 C139 120.8(5) yes
C143 C144 H1441 119.5 no
C139 C144 H1441 119.8 no
C125 O145 C146 112.2(3) yes
O145 C146 C147 109.7(4) yes
O145 C146 H1462 111.2 no
C147 C146 H1462 107.6 no
O145 C146 H1461 109.2 no
C147 C146 H1461 108.0 no
H1462 C146 H1461 111.1 no
C146 C147 C148 112.7(5) yes
C146 C147 H1471 106.7 no
C148 C147 H1471 110.3 no
C146 C147 H1472 107.6 no
C148 C147 H1472 111.1 no
H1471 C147 H1472 108.3 no
C147 C148 H1482 110.4 no
C147 C148 H1483 110.9 no
H1482 C148 H1483 107.5 no
C147 C148 H1481 110.6 no
H1482 C148 H1481 109.1 no
H1483 C148 H1481 108.2 no
C126 O149 C150 109.5(3) yes
C126 O149 C450 121.2(6) yes
O149 C150 C151 107.6(4) yes
O149 C150 H1501 107.9 no
C151 C150 H1501 110.9 no
O149 C150 H1502 109.8 no
C151 C150 H1502 110.4 no
H1501 C150 H1502 110.1 no
C150 C151 C152 111.1(5) yes
C150 C151 H1511 108.6 no
C152 C151 H1511 109.6 no
C150 C151 H1512 108.6 no
C152 C151 H1512 109.0 no
H1511 C151 H1512 109.9 no
C151 C152 H1521 109.7 no
C151 C152 H1522 108.5 no
H1521 C152 H1522 108.8 no
C151 C152 H1523 109.9 no
H1521 C152 H1523 109.9 no
H1522 C152 H1523 110.0 no
O149 C450 C451 109.7(8) yes
O149 C450 H4501 110.2 no
C451 C450 H4501 109.3 no
O149 C450 H4502 108.8 no
C451 C450 H4502 108.8 no
H4501 C450 H4502 110.0 no
C450 C451 C452 109.7(8) yes
C450 C451 H4511 110.3 no
C452 C451 H4511 111.4 no
C450 C451 H4512 108.7 no
C452 C451 H4512 106.8 no
H4511 C451 H4512 109.8 no
C451 C452 H4521 109.6 no
C451 C452 H4523 106.0 no
H4521 C452 H4523 109.8 no
C451 C452 H4522 111.6 no
H4521 C452 H4522 109.9 no
H4523 C452 H4522 109.9 no
C127 O153 C154 112.1(4) yes
C127 O153 C454 115.3(8) yes
O153 C154 C155 112.1(4) yes
O153 C154 H1542 108.5 no
C155 C154 H1542 110.1 no
O153 C154 H1541 108.6 no
C155 C154 H1541 108.9 no
H1542 C154 H1541 108.6 no
C154 C155 C156 110.3(4) yes
C154 C155 H1552 108.2 no
C156 C155 H1552 110.1 no
C154 C155 H1551 109.5 no
C156 C155 H1551 108.4 no
H1552 C155 H1551 110.3 no
C155 C156 H1563 109.7 no
C155 C156 H1561 109.2 no
H1563 C156 H1561 109.9 no
C155 C156 H1562 110.1 no
H1563 C156 H1562 109.5 no
H1561 C156 H1562 108.4 no
O153 C454 C455 112.1(7) yes
O153 C454 H4541 108.8 no
C455 C454 H4541 109.3 no
O153 C454 H4542 108.7 no
C455 C454 H4542 108.9 no
H4541 C454 H4542 109.1 no
C454 C455 C456 110.4(8) yes
C454 C455 H4551 108.9 no
C456 C455 H4551 108.7 no
C454 C455 H4552 109.8 no
C456 C455 H4552 109.2 no
H4551 C455 H4552 109.7 no
C455 C456 H4562 109.6 no
C455 C456 H4563 109.7 no
H4562 C456 H4563 109.9 no
C455 C456 H4561 108.2 no
H4562 C456 H4561 109.5 no
H4563 C456 H4561 109.9 no
C128 O157 C158 113.9(3) yes
C128 O157 C458 111.5(9) yes
O157 C158 C159 111.9(4) yes
O157 C158 H1582 107.0 no
C159 C158 H1582 109.0 no
O157 C158 H1581 108.6 no
C159 C158 H1581 110.4 no
H1582 C158 H1581 109.8 no
C158 C159 C160 108.8(4) yes
C158 C159 H1591 108.8 no
C160 C159 H1591 109.5 no
C158 C159 H1592 109.1 no
C160 C159 H1592 110.9 no
H1591 C159 H1592 109.8 no
C159 C160 H1602 109.7 no
C159 C160 H1603 110.2 no
H1602 C160 H1603 108.7 no
C159 C160 H1601 108.5 no
H1602 C160 H1601 109.9 no
H1603 C160 H1601 109.8 no
O157 C458 C459 110.1(8) yes
O157 C458 H4581 109.8 no
C459 C458 H4581 110.4 no
O157 C458 H4582 109.1 no
C459 C458 H4582 108.3 no
H4581 C458 H4582 109.2 no
C458 C459 C460 109.5(9) yes
C458 C459 H4591 108.9 no
C460 C459 H4591 110.6 no
C458 C459 H4592 110.7 no
C460 C459 H4592 107.8 no
H4591 C459 H4592 109.4 no
C459 C460 H4601 110.6 no
C459 C460 H4602 108.3 no
H4601 C460 H4602 109.6 no
C459 C460 H4603 109.9 no
H4601 C460 H4603 109.3 no
H4602 C460 H4603 109.3 no
C202 C201 C224 121.2(4) yes
C202 C201 C228 121.0(4) yes
C224 C201 C228 116.9(4) yes
C201 C202 C203 107.2(3) yes
C201 C202 H2021 109.0 no
C203 C202 H2021 110.3 no
C201 C202 H2022 110.1 no
C203 C202 H2022 110.3 no
H2021 C202 H2022 110.0 no
C202 C203 C204 120.0(4) yes
C202 C203 C225 121.7(4) yes
C204 C203 C225 117.5(4) yes
C203 C204 C205 121.9(4) yes
C203 C204 H2041 118.8 no
C205 C204 H2041 119.3 no
C204 C205 C206 119.5(4) yes
C204 C205 H2051 120.6 no
C206 C205 H2051 119.8 no
C205 C206 C207 119.8(4) yes
C205 C206 C229 122.7(4) yes
C207 C206 C229 117.3(4) yes
C206 C207 C208 117.7(4) yes
C206 C207 C225 119.6(4) yes
C208 C207 C225 122.3(4) yes
C207 C208 C209 106.1(3) yes
C207 C208 H2081 112.2 no
C209 C208 H2081 110.1 no
C207 C208 H2082 109.8 no
C209 C208 H2082 110.6 no
H2081 C208 H2082 108.0 no
C208 C209 C210 118.2(4) yes
C208 C209 C226 121.1(4) yes
C210 C209 C226 119.9(4) yes
C209 C210 C211 120.4(4) yes
C209 C210 C229 117.7(4) yes
C211 C210 C229 121.7(4) yes
C210 C211 C212 119.0(5) yes
C210 C211 H2111 121.1 no
C212 C211 H2111 119.9 no
C211 C212 C213 122.1(4) yes
C211 C212 H2121 120.1 no
C213 C212 H2121 117.8 no
C212 C213 C214 121.0(4) yes
C212 C213 C226 117.6(4) yes
C214 C213 C226 120.6(4) yes
C213 C214 C215 106.7(3) yes
C213 C214 H2142 111.1 no
C215 C214 H2142 108.9 no
C213 C214 H2141 110.8 no
C215 C214 H2141 110.2 no
H2142 C214 H2141 109.1 no
C214 C215 C216 119.2(4) yes
C214 C215 C227 122.8(4) yes
C216 C215 C227 116.9(4) yes
C215 C216 C217 122.3(4) yes
C215 C216 H2161 118.6 no
C217 C216 H2161 119.1 no
C216 C217 C218 119.4(4) yes
C216 C217 H2171 120.1 no
C218 C217 H2171 120.5 no
C217 C218 C219 119.6(4) yes
C217 C218 C237 123.7(4) yes
C219 C218 C237 116.6(4) yes
C218 C219 C220 117.9(4) yes
C218 C219 C227 119.7(4) yes
C220 C219 C227 122.0(4) yes
C219 C220 C221 106.3(3) yes
C219 C220 H2201 109.5 no
C221 C220 H2201 112.3 no
C219 C220 H2202 109.3 no
C221 C220 H2202 110.4 no
H2201 C220 H2202 109.0 no
C220 C221 C222 118.1(4) yes
C220 C221 C228 122.1(4) yes
C222 C221 C228 119.2(4) yes
C221 C222 C223 119.2(4) yes
C221 C222 C237 116.3(4) yes
C223 C222 C237 124.2(4) yes
C222 C223 C224 120.0(4) yes
C222 C223 H2231 121.0 no
C224 C223 H2231 119.0 no
C201 C224 C223 121.9(4) yes
C201 C224 H2241 119.7 no
C223 C224 H2241 118.4 no
C203 C225 C207 121.0(4) yes
C203 C225 O245 119.8(4) yes
C207 C225 O245 119.1(4) yes
C213 C226 C209 120.2(4) yes
C213 C226 O249 119.8(4) yes
C209 C226 O249 119.7(4) yes
C215 C227 C219 121.4(4) yes
C215 C227 O253 121.2(4) yes
C219 C227 O253 117.2(4) yes
C221 C228 C201 121.8(4) yes
C221 C228 O257 118.6(4) yes
C201 C228 O257 119.4(4) yes
C206 C229 C210 104.6(3) yes
C206 C229 O230 111.8(3) yes
C210 C229 O230 109.4(3) yes
C206 C229 C231 111.8(3) yes
C210 C229 C231 111.7(3) yes
O230 C229 C231 107.6(3) yes
C229 O230 H2301 109.5 no
C229 C231 C232 120.3(4) yes
C229 C231 C236 121.0(4) yes
C232 C231 C236 118.7(4) yes
C231 C232 C233 120.7(5) yes
C231 C232 H2321 118.9 no
C233 C232 H2321 120.4 no
C232 C233 C234 120.2(5) yes
C232 C233 H2331 119.6 no
C234 C233 H2331 120.2 no
C233 C234 C235 119.6(4) yes
C233 C234 H2341 120.1 no
C235 C234 H2341 120.3 no
C234 C235 C236 120.3(5) yes
C234 C235 H2351 120.5 no
C236 C235 H2351 119.1 no
C235 C236 C231 120.5(4) yes
C235 C236 H2361 119.5 no
C231 C236 H2361 120.1 no
C218 C237 C222 105.8(3) yes
C218 C237 O238 108.4(3) yes
C222 C237 O238 110.2(3) yes
C218 C237 C239 111.6(3) yes
C222 C237 C239 112.5(4) yes
O238 C237 C239 108.1(3) yes
C237 O238 H2381 109.1 no
C237 C239 C240 120.9(4) yes
C237 C239 C244 120.4(4) yes
C240 C239 C244 118.6(4) yes
C239 C240 C241 121.2(5) yes
C239 C240 H2401 120.2 no
C241 C240 H2401 118.5 no
C240 C241 C242 119.2(5) yes
C240 C241 H2411 119.7 no
C242 C241 H2411 121.1 no
C241 C242 C243 120.4(5) yes
C241 C242 H2421 119.9 no
C243 C242 H2421 119.7 no
C242 C243 C244 120.2(5) yes
C242 C243 H2431 120.6 no
C244 C243 H2431 119.3 no
C243 C244 C239 120.4(4) yes
C243 C244 H2441 119.5 no
C239 C244 H2441 120.2 no
C225 O245 C246 114.4(4) yes
C225 O245 C546 112.7(7) yes
O245 C246 C247 110.3(4) yes
O245 C246 H2462 109.9 no
C247 C246 H2462 109.9 no
O245 C246 H2461 109.5 no
C247 C246 H2461 109.3 no
H2462 C246 H2461 107.9 no
C246 C247 C248 110.0(5) yes
C246 C247 H2471 110.6 no
C248 C247 H2471 109.7 no
C246 C247 H2472 108.2 no
C248 C247 H2472 108.2 no
H2471 C247 H2472 110.1 no
C247 C248 H2482 108.8 no
C247 C248 H2481 110.0 no
H2482 C248 H2481 109.3 no
C247 C248 H2483 109.2 no
H2482 C248 H2483 109.5 no
H2481 C248 H2483 110.0 no
O245 C546 C547 111.7(6) yes
O245 C546 H5462 109.4 no
C547 C546 H5462 109.6 no
O245 C546 H5461 108.5 no
C547 C546 H5461 108.2 no
H5462 C546 H5461 109.4 no
C546 C547 C548 107.8(6) yes
C546 C547 H5472 110.0 no
C548 C547 H5472 109.0 no
C546 C547 H5471 110.7 no
C548 C547 H5471 110.4 no
H5472 C547 H5471 108.8 no
C547 C548 H5483 110.6 no
C547 C548 H5481 109.5 no
H5483 C548 H5481 109.6 no
C547 C548 H5482 108.0 no
H5483 C548 H5482 109.2 no
H5481 C548 H5482 109.9 no
C226 O249 C250 123.0(5) yes
C226 O249 C550 106.1(6) yes
O249 C250 C251 107.9(4) yes
O249 C250 H2501 110.0 no
C251 C250 H2501 110.5 no
O249 C250 H2502 109.1 no
C251 C250 H2502 109.1 no
H2501 C250 H2502 110.1 no
C250 C251 C252 108.7(4) yes
C250 C251 H2511 109.4 no
C252 C251 H2511 111.0 no
C250 C251 H2512 109.2 no
C252 C251 H2512 109.3 no
H2511 C251 H2512 109.3 no
C251 C252 H2521 108.8 no
C251 C252 H2523 108.9 no
H2521 C252 H2523 109.3 no
C251 C252 H2522 109.8 no
H2521 C252 H2522 110.3 no
H2523 C252 H2522 109.7 no
O249 C550 C551 111.0(5) yes
O249 C550 H5502 109.7 no
C551 C550 H5502 108.0 no
O249 C550 H5501 109.6 no
C551 C550 H5501 109.3 no
H5502 C550 H5501 109.2 no
C550 C551 C552 112.1(5) yes
C550 C551 H5511 109.2 no
C552 C551 H5511 109.7 no
C550 C551 H5512 107.5 no
C552 C551 H5512 107.5 no
H5511 C551 H5512 110.7 no
C551 C552 H5523 110.6 no
C551 C552 H5521 108.2 no
H5523 C552 H5521 109.7 no
C551 C552 H5522 109.3 no
H5523 C552 H5522 109.9 no
H5521 C552 H5522 109.2 no
C227 O253 C254 118.2(4) yes
C227 O253 C554 113.6(4) yes
O253 C254 C255 111.8(5) yes
O253 C254 H2541 109.1 no
C255 C254 H2541 108.5 no
O253 C254 H2542 107.8 no
C255 C254 H2542 107.5 no
H2541 C254 H2542 112.3 no
C254 C255 C256 107.8(7) yes
C254 C255 H2551 109.4 no
C256 C255 H2551 112.4 no
C254 C255 H2552 110.2 no
C256 C255 H2552 108.7 no
H2551 C255 H2552 108.3 no
C255 C256 H2561 111.9 no
C255 C256 H2562 107.2 no
H2561 C256 H2562 109.7 no
C255 C256 H2563 109.2 no
H2561 C256 H2563 109.2 no
H2562 C256 H2563 109.7 no
O253 C554 C555 104.2(6) yes
O253 C554 H5542 110.3 no
C555 C554 H5542 108.4 no
O253 C554 H5541 111.3 no
C555 C554 H5541 111.1 no
H5542 C554 H5541 111.3 no
C554 C555 C556 111.3(7) yes
C554 C555 H5551 108.6 no
C556 C555 H5551 109.7 no
C554 C555 H5552 107.9 no
C556 C555 H5552 108.7 no
H5551 C555 H5552 110.7 no
C555 C556 H5562 111.8 no
C555 C556 H5561 105.2 no
H5562 C556 H5561 109.5 no
C555 C556 H5563 109.8 no
H5562 C556 H5563 110.3 no
H5561 C556 H5563 110.2 no
C228 O257 C258 110.8(3) yes
C228 O257 C558 106.3(3) yes
O257 C258 C259 107.2(4) yes
O257 C258 H2582 110.1 no
C259 C258 H2582 108.4 no
O257 C258 H2581 112.6 no
C259 C258 H2581 107.6 no
H2582 C258 H2581 110.7 no
C258 C259 C260 105.8(5) yes
C258 C259 H2592 109.7 no
C260 C259 H2592 111.6 no
C258 C259 H2591 109.5 no
C260 C259 H2591 110.7 no
H2592 C259 H2591 109.5 no
C259 C260 H2603 109.5 no
C259 C260 H2601 107.1 no
H2603 C260 H2601 111.1 no
C259 C260 H2602 109.0 no
H2603 C260 H2602 111.0 no
H2601 C260 H2602 109.0 no
O257 C558 C559 110.0(8) yes
O257 C558 H5581 110.1 no
C559 C558 H5581 109.5 no
O257 C558 H5582 109.0 no
C559 C558 H5582 108.8 no
H5581 C558 H5582 109.4 no
C558 C559 C560 108.8(8) yes
C558 C559 H5592 109.3 no
C560 C559 H5592 111.4 no
C558 C559 H5591 108.1 no
C560 C559 H5591 109.1 no
H5592 C559 H5591 110.0 no
C559 C560 H5601 109.0 no
C559 C560 H5602 109.5 no
H5601 C560 H5602 109.4 no
C559 C560 H5603 109.9 no
H5601 C560 H5603 109.5 no
H5602 C560 H5603 109.5 no
O702 C701 H7011 112.1 no
O702 C701 H7012 108.2 no
H7011 C701 H7012 108.1 no
O702 C701 H7013 110.0 no
H7011 C701 H7013 109.7 no
H7012 C701 H7013 108.6 no
C701 O702 H7021 109.3 no
O802 C801 H8012 112.3 no
O802 C801 H8011 108.5 no
H8012 C801 H8011 110.1 no
O802 C801 H8013 108.2 no
H8012 C801 H8013 108.9 no
H8011 C801 H8013 108.7 no
C801 O802 H8021 110.2 no
O704 C703 H7031 108.6 no
O704 C703 H7032 108.0 no
H7031 C703 H7032 110.2 no
O704 C703 H7033 109.5 no
H7031 C703 H7033 110.0 no
H7032 C703 H7033 110.6 no
C703 O704 H7041 109.2 no
O804 C803 H8031 109.6 no
O804 C803 H8032 109.7 no
H8031 C803 H8032 108.6 no
O804 C803 H8033 110.4 no
H8031 C803 H8033 109.0 no
H8032 C803 H8033 109.4 no
C803 O804 H8041 119.6 no
O706 C705 H7051 107.7 no
O706 C705 H7052 109.6 no
H7051 C705 H7052 108.7 no
O706 C705 H7053 111.2 no
H7051 C705 H7053 109.7 no
H7052 C705 H7053 109.8 no
C705 O706 H7061 112.5 no
O806 C805 H8051 109.4 no
O806 C805 H8052 110.1 no
H8051 C805 H8052 108.5 no
O806 C805 H8053 109.8 no
H8051 C805 H8053 109.5 no
H8052 C805 H8053 109.4 no
C805 O806 H8061 131.8 no
O708 C707 H7071 109.4 no
O708 C707 H7072 110.2 no
H7071 C707 H7072 109.5 no
O708 C707 H7073 108.7 no
H7071 C707 H7073 109.5 no
H7072 C707 H7073 109.5 no
C707 O708 H7081 109.4 no
O808 C807 H8071 109.4 no
O808 C807 H8072 109.6 no
H8071 C807 H8072 109.5 no
O808 C807 H8073 109.5 no
H8071 C807 H8073 109.5 no
H8072 C807 H8073 109.5 no
C807 O808 H8081 109.4 no
O710 C709 H7091 109.8 no
O710 C709 H7092 108.5 no
H7091 C709 H7092 109.5 no
O710 C709 H7093 110.1 no
H7091 C709 H7093 109.5 no
H7092 C709 H7093 109.5 no
C709 O710 H7101 109.8 no
O810 C809 H8091 98.6 no
O810 C809 H8092 120.2 no
H8091 C809 H8092 109.5 no
O810 C809 H8093 108.9 no
H8091 C809 H8093 109.5 no
H8092 C809 H8093 109.5 no
C809 O810 H8101 98.6 no
Cl902 C901 Cl903 110.0(3) yes
Cl902 C901 H9011 109.4 no
Cl903 C901 H9011 109.4 no
Cl902 C901 H9012 109.2 no
Cl903 C901 H9012 109.3 no
H9011 C901 H9012 109.5 no
Cl912 C911 Cl913 109.7(6) yes
Cl912 C911 H9111 109.0 no
Cl913 C911 H9111 108.9 no
Cl912 C911 H9112 109.9 no
Cl913 C911 H9112 109.9 no
H9111 C911 H9112 109.5 no
H9041 O904 H9042 104.9 no
H9082 O908 H9081 114.1 no
O915 C914 H9141 108.6 no
O915 C914 H9142 109.5 no
H9141 C914 H9142 109.5 no
O915 C914 H9143 110.3 no
H9141 C914 H9143 109.5 no
H9142 C914 H9143 109.5 no
C914 O915 H9151 108.6 no

loop_
_geom_bond_atom_site_label_1
_geom_bond_atom_site_label_2
_geom_bond_distance
_geom_bond_publ_flag
C1 C2 1.527(5) yes
C1 C24 1.399(6) yes
C1 C28 1.394(6) yes
C2 C3 1.523(5) yes
C2 H21 0.979 no
C2 H22 0.973 no
C3 C4 1.393(6) yes
C3 C25 1.398(6) yes
C4 C5 1.393(6) yes
C4 H41 0.939 no
C5 C6 1.375(6) yes
C5 H51 0.913 no
C6 C7 1.401(6) yes
C6 C29 1.535(5) yes
C7 C8 1.513(5) yes
C7 C25 1.396(6) yes
C8 C9 1.518(6) yes
C8 H81 0.977 no
C8 H82 0.978 no
C9 C10 1.395(6) yes
C9 C26 1.406(6) yes
C10 C11 1.377(6) yes
C10 C29 1.536(6) yes
C11 C12 1.390(6) yes
C11 H111 0.945 no
C12 C13 1.394(6) yes
C12 H121 0.933 no
C13 C14 1.528(5) yes
C13 C26 1.394(6) yes
C14 C15 1.533(5) yes
C14 H141 0.977 no
C14 H142 0.984 no
C15 C16 1.394(6) yes
C15 C27 1.387(6) yes
C16 C17 1.380(6) yes
C16 H161 0.925 no
C17 C18 1.386(6) yes
C17 H171 0.927 no
C18 C19 1.402(6) yes
C18 C37 1.525(5) yes
C19 C20 1.526(5) yes
C19 C27 1.389(5) yes
C20 C21 1.524(5) yes
C20 H201 0.975 no
C20 H202 0.984 no
C21 C22 1.401(6) yes
C21 C28 1.398(5) yes
C22 C23 1.374(6) yes
C22 C37 1.537(5) yes
C23 C24 1.388(6) yes
C23 H231 0.918 no
C24 H241 0.936 no
C25 O45 1.391(5) yes
C26 O49 1.387(5) yes
C27 O53 1.398(5) yes
C28 O57 1.391(5) yes
C29 O30 1.425(5) yes
C29 C31 1.540(5) yes
O30 H301 0.824 no
C31 C32 1.386(6) yes
C31 C36 1.391(6) yes
C32 C33 1.396(6) yes
C32 H321 0.929 no
C33 C34 1.382(7) yes
C33 H331 0.928 no
C34 C35 1.370(7) yes
C34 H341 0.916 no
C35 C36 1.382(6) yes
C35 H351 0.941 no
C36 H361 0.947 no
C37 O38 1.430(5) yes
C37 C39 1.541(5) yes
O38 H381 0.826 no
C39 C40 1.378(6) yes
C39 C44 1.392(6) yes
C40 C41 1.389(6) yes
C40 H401 0.948 no
C41 C42 1.382(7) yes
C41 H411 0.944 no
C42 C43 1.371(7) yes
C42 H421 0.931 no
C43 C44 1.398(6) yes
C43 H431 0.935 no
C44 H441 0.943 no
O45 C46 1.466(4) yes
O45 C346 1.481(5) yes
C46 C47 1.512(4) yes
C46 H461 0.991 no
C46 H462 0.977 no
C47 C48 1.541(4) yes
C47 H472 0.983 no
C47 H471 0.973 no
C48 H483 0.970 no
C48 H481 0.964 no
C48 H482 0.956 no
C346 C347 1.512(5) yes
C346 H3461 0.973 no
C346 H3462 0.969 no
C347 C348 1.541(5) yes
C347 H3471 0.971 no
C347 H3472 0.972 no
C348 H3481 0.960 no
C348 H3483 0.959 no
C348 H3482 0.961 no
O49 C50 1.464(4) yes
O49 C350 1.481(5) yes
C50 C51 1.504(4) yes
C50 H502 0.973 no
C50 H501 0.994 no
C51 C52 1.535(4) yes
C51 H511 0.980 no
C51 H512 0.984 no
C52 H523 0.979 no
C52 H522 0.979 no
C52 H521 0.985 no
C350 C351 1.510(5) yes
C350 H3502 0.970 no
C350 H3501 0.967 no
C351 C352 1.540(5) yes
C351 H3512 0.968 no
C351 H3511 0.969 no
C352 H3521 0.964 no
C352 H3522 0.965 no
C352 H3523 0.965 no
O53 C54 1.473(5) yes
O53 C354 1.471(4) yes
C54 C55 1.514(5) yes
C54 H541 0.977 no
C54 H542 0.975 no
C55 C56 1.540(5) yes
C55 H551 0.970 no
C55 H552 0.971 no
C56 H561 0.958 no
C56 H563 0.959 no
C56 H562 0.961 no
C354 C355 1.517(5) yes
C354 H3542 0.972 no
C354 H3541 0.976 no
C355 C356 1.541(5) yes
C355 H3552 0.979 no
C355 H3551 0.974 no
C356 H3563 0.957 no
C356 H3561 0.960 no
C356 H3562 0.959 no
O57 C58 1.481(4) yes
O57 C358 1.472(5) yes
C58 C59 1.511(4) yes
C58 H582 0.976 no
C58 H581 0.990 no
C59 C60 1.537(5) yes
C59 H591 1.005 no
C59 H592 0.993 no
C60 H601 0.975 no
C60 H603 0.961 no
C60 H602 0.983 no
C358 C359 1.508(5) yes
C358 H3582 0.979 no
C358 H3581 0.970 no
C359 C360 1.540(5) yes
C359 H3591 0.975 no
C359 H3592 0.976 no
C360 H3603 0.965 no
C360 H3602 0.965 no
C360 H3601 0.967 no
C101 C102 1.524(6) yes
C101 C124 1.386(6) yes
C101 C128 1.400(6) yes
C102 C103 1.531(5) yes
C102 H1022 1.000 no
C102 H1021 0.986 no
C103 C104 1.405(6) yes
C103 C125 1.395(6) yes
C104 C105 1.388(6) yes
C104 H1041 0.921 no
C105 C106 1.378(6) yes
C105 H1051 0.938 no
C106 C107 1.397(6) yes
C106 C129 1.533(6) yes
C107 C108 1.510(6) yes
C107 C125 1.396(6) yes
C108 C109 1.524(6) yes
C108 H1081 0.973 no
C108 H1082 0.964 no
C109 C110 1.387(6) yes
C109 C126 1.402(6) yes
C110 C111 1.382(6) yes
C110 C129 1.533(6) yes
C111 C112 1.399(6) yes
C111 H1111 0.917 no
C112 C113 1.402(6) yes
C112 H1121 0.935 no
C113 C114 1.534(6) yes
C113 C126 1.382(6) yes
C114 C115 1.531(5) yes
C114 H1142 0.971 no
C114 H1141 0.966 no
C115 C116 1.388(6) yes
C115 C127 1.391(6) yes
C116 C117 1.385(6) yes
C116 H1161 0.932 no
C117 C118 1.378(6) yes
C117 H1171 0.914 no
C118 C119 1.408(6) yes
C118 C137 1.528(6) yes
C119 C120 1.512(6) yes
C119 C127 1.393(6) yes
C120 C121 1.510(5) yes
C120 H1201 0.970 no
C120 H1202 0.973 no
C121 C122 1.391(6) yes
C121 C128 1.403(6) yes
C122 C123 1.394(6) yes
C122 C137 1.527(6) yes
C123 C124 1.400(6) yes
C123 H1231 0.926 no
C124 H1241 0.925 no
C125 O145 1.388(5) yes
C126 O149 1.390(5) yes
C127 O153 1.390(5) yes
C128 O157 1.381(5) yes
C129 O130 1.430(5) yes
C129 C131 1.546(6) yes
O130 H1301 0.818 no
C131 C132 1.381(7) yes
C131 C136 1.377(6) yes
C132 C133 1.385(7) yes
C132 H1321 0.937 no
C133 C134 1.372(7) yes
C133 H1331 0.945 no
C134 C135 1.370(7) yes
C134 H1341 0.934 no
C135 C136 1.386(6) yes
C135 H1351 0.942 no
C136 H1361 0.926 no
C137 O138 1.431(5) yes
C137 C139 1.530(5) yes
O138 H1381 0.803 no
C139 C140 1.379(6) yes
C139 C144 1.386(6) yes
C140 C141 1.387(6) yes
C140 H1401 0.924 no
C141 C142 1.375(7) yes
C141 H1411 0.932 no
C142 C143 1.375(7) yes
C142 H1421 0.929 no
C143 C144 1.395(6) yes
C143 H1431 0.944 no
C144 H1441 0.942 no
O145 C146 1.479(5) yes
C146 C147 1.481(7) yes
C146 H1462 0.988 no
C146 H1461 0.996 no
C147 C148 1.507(7) yes
C147 H1471 0.987 no
C147 H1472 0.986 no
C148 H1482 0.994 no
C148 H1483 1.009 no
C148 H1481 1.001 no
O149 C150 1.466(4) yes
O149 C450 1.480(5) yes
C150 C151 1.510(4) yes
C150 H1501 0.971 no
C150 H1502 0.970 no
C151 C152 1.541(5) yes
C151 H1511 1.003 no
C151 H1512 0.977 no
C152 H1521 0.972 no
C152 H1522 0.973 no
C152 H1523 0.976 no
C450 C451 1.510(5) yes
C450 H4501 0.970 no
C450 H4502 0.966 no
C451 C452 1.537(5) yes
C451 H4511 0.976 no
C451 H4512 0.965 no
C452 H4521 0.959 no
C452 H4523 0.961 no
C452 H4522 0.960 no
O153 C154 1.472(4) yes
O153 C454 1.478(5) yes
C154 C155 1.514(4) yes
C154 H1542 0.979 no
C154 H1541 0.985 no
C155 C156 1.543(4) yes
C155 H1552 0.985 no
C155 H1551 0.986 no
C156 H1563 0.966 no
C156 H1561 0.977 no
C156 H1562 0.974 no
C454 C455 1.511(5) yes
C454 H4541 0.974 no
C454 H4542 0.970 no
C455 C456 1.538(5) yes
C455 H4551 0.975 no
C455 H4552 0.966 no
C456 H4562 0.960 no
C456 H4563 0.965 no
C456 H4561 0.957 no
O157 C158 1.463(4) yes
O157 C458 1.481(5) yes
C158 C159 1.504(4) yes
C158 H1582 0.964 no
C158 H1581 0.986 no
C159 C160 1.541(4) yes
C159 H1591 0.971 no
C159 H1592 0.966 no
C160 H1602 0.963 no
C160 H1603 0.960 no
C160 H1601 0.962 no
C458 C459 1.509(5) yes
C458 H4581 0.971 no
C458 H4582 0.970 no
C459 C460 1.540(5) yes
C459 H4591 0.972 no
C459 H4592 0.970 no
C460 H4601 0.959 no
C460 H4602 0.960 no
C460 H4603 0.959 no
C201 C202 1.522(6) yes
C201 C224 1.394(6) yes
C201 C228 1.388(6) yes
C202 C203 1.529(6) yes
C202 H2021 0.968 no
C202 H2022 0.972 no
C203 C204 1.389(6) yes
C203 C225 1.397(6) yes
C204 C205 1.380(6) yes
C204 H2041 0.946 no
C205 C206 1.382(6) yes
C205 H2051 0.940 no
C206 C207 1.398(6) yes
C206 C229 1.536(6) yes
C207 C208 1.526(6) yes
C207 C225 1.384(6) yes
C208 C209 1.518(6) yes
C208 H2081 0.969 no
C208 H2082 0.961 no
C209 C210 1.381(6) yes
C209 C226 1.392(6) yes
C210 C211 1.394(6) yes
C210 C229 1.532(6) yes
C211 C212 1.382(6) yes
C211 H2111 0.943 no
C212 C213 1.386(7) yes
C212 H2121 0.942 no
C213 C214 1.526(6) yes
C213 C226 1.416(6) yes
C214 C215 1.523(6) yes
C214 H2142 0.962 no
C214 H2141 0.963 no
C215 C216 1.386(6) yes
C215 C227 1.400(6) yes
C216 C217 1.394(6) yes
C216 H2161 0.936 no
C217 C218 1.380(6) yes
C217 H2171 0.937 no
C218 C219 1.398(6) yes
C218 C237 1.534(6) yes
C219 C220 1.520(6) yes
C219 C227 1.386(6) yes
C220 C221 1.521(6) yes
C220 H2201 0.969 no
C220 H2202 0.970 no
C221 C222 1.402(6) yes
C221 C228 1.401(6) yes
C222 C223 1.382(6) yes
C222 C237 1.527(6) yes
C223 C224 1.394(6) yes
C223 H2231 0.928 no
C224 H2241 0.946 no
C225 O245 1.391(5) yes
C226 O249 1.387(6) yes
C227 O253 1.378(5) yes
C228 O257 1.383(5) yes
C229 O230 1.426(5) yes
C229 C231 1.545(5) yes
O230 H2301 0.950 no
C231 C232 1.375(6) yes
C231 C236 1.386(6) yes
C232 C233 1.388(6) yes
C232 H2321 0.927 no
C233 C234 1.382(7) yes
C233 H2331 0.925 no
C234 C235 1.361(7) yes
C234 H2341 0.954 no
C235 C236 1.396(6) yes
C235 H2351 0.935 no
C236 H2361 0.946 no
C237 O238 1.435(5) yes
C237 C239 1.537(6) yes
O238 H2381 0.950 no
C239 C240 1.394(6) yes
C239 C244 1.387(6) yes
C240 C241 1.390(7) yes
C240 H2401 0.931 no
C241 C242 1.379(7) yes
C241 H2411 0.924 no
C242 C243 1.383(7) yes
C242 H2421 0.932 no
C243 C244 1.390(6) yes
C243 H2431 0.927 no
C244 H2441 0.927 no
O245 C246 1.465(4) yes
O245 C546 1.478(5) yes
C246 C247 1.511(4) yes
C246 H2462 0.982 no
C246 H2461 0.979 no
C247 C248 1.535(4) yes
C247 H2471 0.986 no
C247 H2472 0.976 no
C248 H2482 0.974 no
C248 H2481 0.971 no
C248 H2483 0.987 no
C546 C547 1.510(5) yes
C546 H5462 0.971 no
C546 H5461 0.969 no
C547 C548 1.539(5) yes
C547 H5472 0.983 no
C547 H5471 0.967 no
C548 H5483 0.966 no
C548 H5481 0.966 no
C548 H5482 0.970 no
O249 C250 1.463(4) yes
O249 C550 1.492(5) yes
C250 C251 1.505(5) yes
C250 H2501 0.979 no
C250 H2502 0.974 no
C251 C252 1.544(4) yes
C251 H2511 0.967 no
C251 H2512 0.968 no
C252 H2521 0.974 no
C252 H2523 0.966 no
C252 H2522 0.954 no
C550 C551 1.505(5) yes
C550 H5502 0.966 no
C550 H5501 0.966 no
C551 C552 1.533(4) yes
C551 H5511 0.977 no
C551 H5512 0.971 no
C552 H5523 0.955 no
C552 H5521 0.963 no
C552 H5522 0.963 no
O253 C254 1.469(3) yes
O253 C554 1.459(3) yes
C254 C255 1.508(5) yes
C254 H2541 0.989 no
C254 H2542 0.979 no
C255 C256 1.536(5) yes
C255 H2551 0.970 no
C255 H2552 0.958 no
C256 H2561 0.976 no
C256 H2562 0.969 no
C256 H2563 0.974 no
C554 C555 1.501(5) yes
C554 H5542 1.001 no
C554 H5541 0.982 no
C555 C556 1.540(5) yes
C555 H5551 0.977 no
C555 H5552 0.975 no
C556 H5562 0.968 no
C556 H5561 0.968 no
C556 H5563 0.970 no
O257 C258 1.465(3) yes
O257 C558 1.478(3) yes
C258 C259 1.496(4) yes
C258 H2582 0.971 no
C258 H2581 0.994 no
C259 C260 1.529(5) yes
C259 H2592 0.985 no
C259 H2591 0.997 no
C260 H2603 0.969 no
C260 H2601 0.988 no
C260 H2602 0.965 no
C558 C559 1.508(5) yes
C558 H5581 0.975 no
C558 H5582 0.976 no
C559 C560 1.542(5) yes
C559 H5592 0.978 no
C559 H5591 0.969 no
C560 H5601 0.963 no
C560 H5602 0.961 no
C560 H5603 0.967 no
C701 O702 1.422(5) yes
C701 H7011 0.982 no
C701 H7012 0.990 no
C701 H7013 0.992 no
O702 H7021 0.950 no
C801 O802 1.425(5) yes
C801 H8012 0.980 no
C801 H8011 0.987 no
C801 H8013 0.981 no
O802 H8021 0.950 no
C703 O704 1.423(4) yes
C703 H7031 0.963 no
C703 H7032 0.956 no
C703 H7033 0.971 no
O704 H7041 0.820 no
C803 O804 1.418(4) yes
C803 H8031 0.965 no
C803 H8032 0.951 no
C803 H8033 0.969 no
O804 H8041 0.819 no
C705 O706 1.417(4) yes
C705 H7051 0.970 no
C705 H7052 0.967 no
C705 H7053 0.971 no
O706 H7061 0.823 no
C805 O806 1.423(4) yes
C805 H8051 0.954 no
C805 H8052 0.963 no
C805 H8053 0.965 no
O806 H8061 0.809 no
C707 O708 1.431(4) yes
C707 H7071 0.950 no
C707 H7072 0.950 no
C707 H7073 0.950 no
O708 H7081 0.950 no
C807 O808 1.424(5) yes
C807 H8071 0.950 no
C807 H8072 0.950 no
C807 H8073 0.950 no
O808 H8081 0.950 no
C709 O710 1.416(4) yes
C709 H7091 0.950 no
C709 H7092 0.950 no
C709 H7093 0.950 no
O710 H7101 0.950 no
C809 O810 1.420(5) yes
C809 H8091 0.950 no
C809 H8092 0.950 no
C809 H8093 0.950 no
O810 H8101 0.950 no
C901 Cl902 1.778(4) yes
C901 Cl903 1.773(4) yes
C901 H9011 0.950 no
C901 H9012 0.950 no
C911 Cl912 1.770(5) yes
C911 Cl913 1.771(5) yes
C911 H9111 0.950 no
C911 H9112 0.950 no
O904 H9041 0.823 no
O904 H9042 0.831 no
O908 H9082 0.826 no
O908 H9081 0.826 no
C914 O915 1.411(6) yes
C914 H9141 0.950 no
C914 H9142 0.950 no
C914 H9143 0.950 no
O915 H9151 0.950 no

loop_
_geom_hbond_atom_site_label_D
_geom_hbond_atom_site_label_H
_geom_hbond_atom_site_label_A
_geom_hbond_site_symmetry_A
_geom_hbond_angle_DHA
_geom_hbond_distance_DH
_geom_hbond_distance_HA
_geom_hbond_distance_DA
_geom_hbond_publ_flag
O704 H7041 O130 . 169 0.820 1.897 2.705(10) yes
O804 H8041 O138 . 158 0.819 1.962 2.737(10) yes
O706 H7061 O238 . 174 0.823 2.047 2.866(10) yes
O806 H8061 O230 . 152 0.809 2.055 2.795(10) yes
O904 H9041 O149 . 135 0.823 2.410 3.045(10) yes
O904 H9041 O153 . 148 0.823 2.418 3.144(10) yes
O38 H381 O908 . 149 0.826 2.016 2.761(4) yes
O904 H9042 O145 . 142 0.831 2.338 3.036(4) yes
O904 H9042 O157 . 137 0.831 2.343 3.007(10) yes
O30 H301 O904 . 169 0.824 1.918 2.731(4) yes
O130 H1301 O710 4_555 164 0.818 1.943 2.738(10) yes
O130 H1301 O810 4_555 169 0.818 1.996 2.803(10) yes
O908 H9082 O245 . 131 0.826 2.490 3.099(10) yes
O908 H9082 O257 . 154 0.826 2.329 3.092(10) yes
O138 H1381 O915 4_555 158 0.803 1.927 2.687(10) yes
O908 H9081 O249 . 134 0.826 2.406 3.039(10) yes
O908 H9081 O253 . 150 0.826 2.250 2.995(10) yes
O230 H2301 O806 . 173 0.950 1.849 2.795(10) yes
O810 H8101 O230 . 166 0.950 1.505 2.437(10) yes
O710 H7101 O230 . 177 0.950 1.814 2.764(10) yes
O708 H7081 O710 . 179 0.950 1.786 2.736(10) yes
O708 H7081 O810 . 176 0.950 2.598 3.546(10) yes
O808 H8081 O710 . 163 0.950 1.895 2.815(10) yes
O808 H8081 O810 . 161 0.950 2.589 3.502(10) yes
O915 H9151 O238 . 135 0.950 1.979 2.733(10) yes
O238 H2381 O708 1_455 164 0.950 1.887 2.812(10) yes
O238 H2381 O808 1_455 147 0.950 2.209 3.049(10) yes
O702 H7021 O30 . 175 0.950 2.001 2.948(10) yes
O802 H8021 O38 . 172 0.950 1.993 2.937(10) yes
C901 H9011 O49 . 148 0.950 2.459 3.304(10) yes
C901 H9011 O53 . 134 0.950 2.496 3.224(10) yes
C901 H9012 O57 . 154 0.950 2.388 3.270(10) yes
C911 H9111 O49 . 155 0.950 2.290 3.177(10) yes
C911 H9112 O45 . 135 0.950 2.439 3.179(10) yes
C911 H9112 O57 . 148 0.950 2.590 3.433(10) yes
